data_7244270
loop_
_publ_author_name
'Bao, Lihong'
'Jones, Leighton O.'
'Garrote Ca\~nas, Ana M.'
'Yan, Yunhan'
'Pask, Christopher M.'
'Hardie, Michaele J.'
'Mosquera, Martin A.'
'Schatz, George C.'
'Sergeeva, Natalia N.'

_publ_section_title
;
 Multipurpose made colorimetric materials for amines, pH change and metal
 ion detection
;
_journal_issue 5
_journal_name_full 'RSC Advances'
_journal_page_first 2684
_journal_page_last 2692
_journal_paper_doi 10.1039/D1RA07811A
_journal_volume 12
_journal_year 2022
_chemical_formula_moiety 'C42 H42 Cu N10, 2(Cl O4), 0.33(O)'
_chemical_formula_sum 'C42 H42.67 Cl2 Cu N10 O8.33'
_chemical_formula_weight 955.30
_space_group_crystal_system monoclinic
_space_group_IT_number 4
_space_group_name_Hall 'P 2yb'
_space_group_name_H-M_alt 'P 1 21 1'
_atom_sites_solution_hydrogens geom
_atom_sites_solution_primary dual
_audit_creation_date 2021-05-27
_audit_creation_method
;
Olex2 1.2
(compiled 2018.05.29 svn.r3508 for OlexSys, GUI svn.r5506)
;
_audit_update_record
;
2021-05-27 deposited with the CCDC.	2022-01-10 downloaded from the CCDC.
;
_cell_angle_alpha 90
_cell_angle_beta 94.546(2)
_cell_angle_gamma 90
_cell_formula_units_Z 6
_cell_length_a 17.0485(4)
_cell_length_b 21.1841(6)
_cell_length_c 17.4301(5)
_cell_measurement_reflns_used 5637
_cell_measurement_temperature 120.0(4)
_cell_measurement_theta_max 74.0580
_cell_measurement_theta_min 3.7850
_cell_volume 6275.2(3)
_computing_cell_refinement
;
CrysAlisPro, Agilent Technologies,
Version 1.171.37.35 (release 13-08-2014 CrysAlis171 .NET)
(compiled Aug 13 2014,18:06:01)
;
_computing_data_collection
;
CrysAlisPro, Agilent Technologies,
Version 1.171.37.35 (release 13-08-2014 CrysAlis171 .NET)
(compiled Aug 13 2014,18:06:01)
;
_computing_data_reduction
;
CrysAlisPro, Agilent Technologies,
Version 1.171.37.35 (release 13-08-2014 CrysAlis171 .NET)
(compiled Aug 13 2014,18:06:01)
;
_computing_molecular_graphics 'Olex2 (Dolomanov et al., 2009)'
_computing_publication_material 'Olex2 (Dolomanov et al., 2009)'
_computing_structure_refinement 'ShelXL (Sheldrick, 2015)'
_computing_structure_solution 'ShelXT (Sheldrick, 2015)'
_diffrn_ambient_environment N~2~
_diffrn_ambient_temperature 120.0(4)
_diffrn_detector 'CCD plate'
_diffrn_detector_area_resol_mean 5.3095
_diffrn_detector_type Atlas
_diffrn_measured_fraction_theta_full 0.999
_diffrn_measured_fraction_theta_max 0.968
_diffrn_measurement_details
;
#__ type_ start__ end____ width___ exp.time_
  1 omega  -59.00  -22.00   1.0000   25.0000
omega____ theta____ kappa____ phi______ frames
    -      -38.5000   37.0000 -180.0000 37

#__ type_ start__ end____ width___ exp.time_
  2 omega  -63.00   23.00   1.0000   25.0000
omega____ theta____ kappa____ phi______ frames
    -      -38.5000   57.0000   30.0000 86

#__ type_ start__ end____ width___ exp.time_
  3 omega  -55.00   39.00   1.0000   25.0000
omega____ theta____ kappa____ phi______ frames
    -      -38.5000   19.0000  -60.0000 94

#__ type_ start__ end____ width___ exp.time_
  4 omega   30.00   57.00   1.0000   25.0000
omega____ theta____ kappa____ phi______ frames
    -       41.9589   57.0000  150.0000 27

#__ type_ start__ end____ width___ exp.time_
  5 omega   34.00  146.00   1.0000  100.0000
omega____ theta____ kappa____ phi______ frames
    -      105.6025  -15.0000  -30.0000 112

#__ type_ start__ end____ width___ exp.time_
  6 omega   62.00  128.00   1.0000  100.0000
omega____ theta____ kappa____ phi______ frames
    -      105.6025  -45.0000   30.0000 66

#__ type_ start__ end____ width___ exp.time_
  7 omega   65.00   92.00   1.0000  100.0000
omega____ theta____ kappa____ phi______ frames
    -      105.6025  -49.0000 -162.0000 27

#__ type_ start__ end____ width___ exp.time_
  8 omega   32.00  127.00   1.0000  100.0000
omega____ theta____ kappa____ phi______ frames
    -      105.6025  -30.0000  150.0000 95

#__ type_ start__ end____ width___ exp.time_
  9 omega   85.00  127.00   1.0000  100.0000
omega____ theta____ kappa____ phi______ frames
    -      105.6025  -61.0000  -30.0000 42

#__ type_ start__ end____ width___ exp.time_
 10 omega   85.00  178.00   1.0000  100.0000
omega____ theta____ kappa____ phi______ frames
    -      105.6025   30.0000  -30.0000 93
;
_diffrn_measurement_device 'four-circle diffractometer'
_diffrn_measurement_device_type 'SuperNova, Dual, Cu at zero, Atlas'
_diffrn_measurement_method '\w scans'
_diffrn_orient_matrix_UB_11 -0.0668116000
_diffrn_orient_matrix_UB_12 0.0009523000
_diffrn_orient_matrix_UB_13 0.0545559000
_diffrn_orient_matrix_UB_21 -0.0490896000
_diffrn_orient_matrix_UB_22 -0.0442645000
_diffrn_orient_matrix_UB_23 -0.0550393000
_diffrn_orient_matrix_UB_31 0.0365458000
_diffrn_orient_matrix_UB_32 -0.0576518000
_diffrn_orient_matrix_UB_33 0.0432464000
_diffrn_radiation_monochromator mirror
_diffrn_radiation_probe x-ray
_diffrn_radiation_type CuK\a
_diffrn_radiation_wavelength 1.54184
_diffrn_reflns_av_R_equivalents 0.0580
_diffrn_reflns_av_unetI/netI 0.0861
_diffrn_reflns_Laue_measured_fraction_full 0.999
_diffrn_reflns_Laue_measured_fraction_max 0.968
_diffrn_reflns_limit_h_max 21
_diffrn_reflns_limit_h_min -19
_diffrn_reflns_limit_k_max 18
_diffrn_reflns_limit_k_min -25
_diffrn_reflns_limit_l_max 17
_diffrn_reflns_limit_l_min -21
_diffrn_reflns_number 25753
_diffrn_reflns_point_group_measured_fraction_full 0.999
_diffrn_reflns_point_group_measured_fraction_max 0.968
_diffrn_reflns_theta_full 67.684
_diffrn_reflns_theta_max 74.268
_diffrn_reflns_theta_min 3.290
_diffrn_source 'sealed X-ray tube'
_diffrn_source_type 'SuperNova (Cu) X-ray Source'
_exptl_absorpt_coefficient_mu 2.488
_exptl_absorpt_correction_T_max 0.925
_exptl_absorpt_correction_T_min 0.839
_exptl_absorpt_correction_type gaussian
_exptl_absorpt_process_details
;
CrysAlisPro, Agilent Technologies,
Version 1.171.37.35 (release 13-08-2014 CrysAlis171 .NET)
(compiled Aug 13 2014,18:06:01)
Numerical absorption correction based on gaussian integration over
			a multifaceted crystal model
Empirical absorption correction using spherical harmonics,
 implemented in SCALE3 ABSPACK scaling algorithm.
;
_exptl_crystal_colour brown
_exptl_crystal_colour_primary brown
_exptl_crystal_density_diffrn 1.517
_exptl_crystal_description irregular
_exptl_crystal_F_000 2966
_exptl_crystal_size_max 0.11
_exptl_crystal_size_mid 0.05
_exptl_crystal_size_min 0.05
_refine_diff_density_max 1.369
_refine_diff_density_min -0.994
_refine_diff_density_rms 0.085
_refine_ls_abs_structure_details
;
 Refined as an inversion twin.
;
_refine_ls_abs_structure_Flack 0.47(2)
_refine_ls_extinction_method none
_refine_ls_goodness_of_fit_ref 1.037
_refine_ls_hydrogen_treatment constr
_refine_ls_matrix_type full
_refine_ls_number_parameters 1724
_refine_ls_number_reflns 17802
_refine_ls_number_restraints 1
_refine_ls_restrained_S_all 1.037
_refine_ls_R_factor_all 0.0862
_refine_ls_R_factor_gt 0.0615
_refine_ls_shift/su_max 0.001
_refine_ls_shift/su_mean 0.000
_refine_ls_structure_factor_coef Fsqd
_refine_ls_weighting_details 'w=1/[\s^2^(Fo^2^)+(0.0644P)^2^+4.4032P] where P=(Fo^2^+2Fc^2^)/3'
_refine_ls_weighting_scheme calc
_refine_ls_wR_factor_gt 0.1443
_refine_ls_wR_factor_ref 0.1593
_reflns_Friedel_coverage 0.945
_reflns_Friedel_fraction_full 0.999
_reflns_Friedel_fraction_max 0.968
_reflns_number_gt 13561
_reflns_number_total 17802
_reflns_threshold_expression 'I > 2\s(I)'
_cod_data_source_file d1ra07811a2.cif
_cod_data_source_block cu-h
_cod_database_code 7244270
_shelx_shelxl_version_number 2014/7
_chemical_oxdiff_formula 'C252 H256 Cl12 Cu6 N60 O50'
_shelx_space_group_comment
;
The symmetry employed for this shelxl refinement is uniquely defined
by the following loop, which should always be used as a source of
symmetry information in preference to the above space-group names.
They are only intended as comments.
;
_shelx_estimated_absorpt_t_max 0.886
_shelx_estimated_absorpt_t_min 0.771
_reflns_odcompleteness_completeness 99.92
_reflns_odcompleteness_iscentric 1
_reflns_odcompleteness_theta 66.97
_olex2_refinement_description
;
1. Twinned data refinement
 Scales: 0.53(2)
 0.47(2)
2. Fixed Uiso
 At 1.2 times of:
  All C(H) groups, All N(H) groups
 At 1.5 times of:
  All C(H,H,H) groups
3.a Aromatic/amide H refined with riding coordinates:
 N13(H13), N15(H15), N18(H18), N20(H20), C44(H44), C45(H45), C46(H46),
 C51(H51), C52(H52), C53(H53), C54(H54), C55(H55), C59(H59), C60(H60), C61(H61),
  C62(H62), C63(H63), C65(H65), C66(H66), C67(H67), C72(H72), C73(H73),
 C74(H74), C75(H75), C76(H76), C80(H80), C81(H81), C82(H82), C83(H83), C84(H84),
  N23(H23), N25(H25), N28(H28), N30(H30), C86(H86), C87(H87), C88(H88),
 C93(H93), C94(H94), C95(H95), C96(H96), C97(H97), C101(H101), C102(H102),
 C103(H103), C104(H104), C105(H105), C107(H107), C108(H108), C109(H109),
 C114(H114), C115(H115), C116(H116), C117(H117), C118(H118), C122(H122),
 C123(H123), C124(H124), C125(H125), C126(H126), C2(H2), N3(H3), C3(H3A),
 C4(H4), N5(H5), N8(H8), C9(H9), N10(H10), C10(H10A), C11(H11), C12(H12),
 C13(H13A), C17(H17), C18(H18A), C19(H19), C20(H20A), C21(H21), C23(H23A),
 C24(H24), C25(H25A), C30(H30A), C31(H31), C32(H32), C33(H33), C34(H34),
 C38(H38), C39(H39), C40(H40), C41(H41), C42(H42)
3.b Idealised Me refined as rotating group:
 C49(H49A,H49B,H49C), C57(H57A,H57B,H57C), C70(H70A,H70B,H70C), C78(H78A,H78B,
 H78C), C91(H91A,H91B,H91C), C99(H99A,H99B,H99C), C112(H11A,H11B,H11C),
 C120(H12A,H12B,H12C), C7(H7A,H7B,H7C), C15(H15A,H15B,H15C), C28(H28A,H28B,
 H28C), C36(H36A,H36B,H36C)
;
_olex2_submission_special_instructions 'No special instructions were received'

loop_
_space_group_symop_operation_xyz
'x, y, z'
'-x, y+1/2, -z'

loop_
_atom_site_label
_atom_site_type_symbol
_atom_site_fract_x
_atom_site_fract_y
_atom_site_fract_z
_atom_site_U_iso_or_equiv
_atom_site_adp_type
_atom_site_occupancy
_atom_site_site_symmetry_order
_atom_site_calc_flag
_atom_site_refinement_flags_posn
_atom_site_refinement_flags_adp
_atom_site_refinement_flags_occupancy
_atom_site_disorder_assembly
_atom_site_disorder_group
Cu2 Cu 1.07996(6) 0.29262(5) 0.67476(6) 0.0177(2) Uani 1 1 d . . . . .
N11 N 1.0417(4) 0.2119(3) 0.6389(4) 0.0201(14) Uani 1 1 d . . . . .
N12 N 1.1904(4) 0.2339(3) 0.6814(4) 0.0208(14) Uani 1 1 d . . . . .
N13 N 1.2622(4) 0.2485(3) 0.7152(4) 0.0259(15) Uani 1 1 d . . . . .
H13 H 1.2875 0.2216 0.7446 0.031 Uiso 1 1 calc R . . . .
N14 N 0.9433(3) 0.3080(3) 0.6499(4) 0.0220(14) Uani 1 1 d . . . . .
N15 N 0.9017(4) 0.3627(4) 0.6468(4) 0.0291(17) Uani 1 1 d . . . . .
H15 H 0.8642 0.3678 0.6113 0.035 Uiso 1 1 calc R . . . .
N16 N 1.1192(4) 0.3730(3) 0.7128(4) 0.0192(13) Uani 1 1 d . . . . .
N17 N 1.1037(4) 0.2771(3) 0.8070(4) 0.0187(13) Uani 1 1 d . . . . .
N18 N 1.1042(4) 0.2218(3) 0.8467(4) 0.0258(16) Uani 1 1 d . . . . .
H18 H 1.1396 0.2157 0.8840 0.031 Uiso 1 1 calc R . . . .
N19 N 1.0728(4) 0.3528(3) 0.5661(4) 0.0220(14) Uani 1 1 d . . . . .
N20 N 1.0343(4) 0.3375(3) 0.4975(4) 0.0253(15) Uani 1 1 d . . . . .
H20 H 1.0032 0.3646 0.4744 0.030 Uiso 1 1 calc R . . . .
C43 C 1.0895(5) 0.1615(4) 0.6460(4) 0.0247(17) Uani 1 1 d . . . . .
C44 C 1.0639(6) 0.1023(4) 0.6231(5) 0.031(2) Uani 1 1 d . . . . .
H44 H 1.0972 0.0676 0.6291 0.038 Uiso 1 1 calc R . . . .
C45 C 0.9868(6) 0.0954(5) 0.5906(6) 0.038(2) Uani 1 1 d . . . . .
H45 H 0.9679 0.0557 0.5756 0.045 Uiso 1 1 calc R . . . .
C46 C 0.9393(5) 0.1472(5) 0.5811(5) 0.031(2) Uani 1 1 d . . . . .
H46 H 0.8888 0.1433 0.5570 0.037 Uiso 1 1 calc R . . . .
C47 C 0.9666(5) 0.2058(4) 0.6076(4) 0.0229(17) Uani 1 1 d . . . . .
C48 C 1.1718(5) 0.1744(4) 0.6772(4) 0.0213(16) Uani 1 1 d . . . . .
C49 C 1.2263(6) 0.1222(4) 0.7014(5) 0.031(2) Uani 1 1 d . . . . .
H49A H 1.2772 0.1305 0.6836 0.047 Uiso 1 1 calc GR . . . .
H49B H 1.2062 0.0832 0.6797 0.047 Uiso 1 1 calc GR . . . .
H49C H 1.2308 0.1191 0.7565 0.047 Uiso 1 1 calc GR . . . .
C50 C 1.2953(4) 0.3077(4) 0.7021(5) 0.0255(18) Uani 1 1 d . . . . .
C51 C 1.3509(5) 0.3328(5) 0.7564(6) 0.032(2) Uani 1 1 d . . . . .
H51 H 1.3658 0.3103 0.8010 0.038 Uiso 1 1 calc R . . . .
C52 C 1.3842(5) 0.3912(5) 0.7440(6) 0.036(2) Uani 1 1 d . . . . .
H52 H 1.4222 0.4074 0.7799 0.043 Uiso 1 1 calc R . . . .
C53 C 1.3614(5) 0.4256(5) 0.6788(6) 0.036(2) Uani 1 1 d . . . . .
H53 H 1.3830 0.4653 0.6716 0.044 Uiso 1 1 calc R . . . .
C54 C 1.3070(5) 0.4013(4) 0.6245(5) 0.0302(19) Uani 1 1 d . . . . .
H54 H 1.2922 0.4243 0.5803 0.036 Uiso 1 1 calc R . . . .
C55 C 1.2743(5) 0.3426(4) 0.6353(5) 0.0241(17) Uani 1 1 d . . . . .
H55 H 1.2379 0.3262 0.5980 0.029 Uiso 1 1 calc R . . . .
C56 C 0.9177(5) 0.2623(4) 0.6053(5) 0.0248(18) Uani 1 1 d . . . . .
C57 C 0.8429(5) 0.2666(5) 0.5531(5) 0.031(2) Uani 1 1 d . . . . .
H57A H 0.7988 0.2710 0.5836 0.047 Uiso 1 1 calc GR . . . .
H57B H 0.8368 0.2289 0.5225 0.047 Uiso 1 1 calc GR . . . .
H57C H 0.8456 0.3025 0.5198 0.047 Uiso 1 1 calc GR . . . .
C58 C 0.9188(5) 0.4110(4) 0.7002(5) 0.0274(18) Uani 1 1 d . . . . .
C59 C 0.9611(5) 0.3995(4) 0.7710(5) 0.0254(17) Uani 1 1 d . . . . .
H59 H 0.9750 0.3583 0.7850 0.031 Uiso 1 1 calc R . . . .
C60 C 0.9822(5) 0.4484(4) 0.8199(5) 0.0292(19) Uani 1 1 d . . . . .
H60 H 1.0137 0.4404 0.8648 0.035 Uiso 1 1 calc R . . . .
C61 C 0.9574(6) 0.5095(5) 0.8033(5) 0.035(2) Uani 1 1 d . . . . .
H61 H 0.9716 0.5426 0.8366 0.042 Uiso 1 1 calc R . . . .
C62 C 0.9108(6) 0.5200(5) 0.7356(6) 0.036(2) Uani 1 1 d . . . . .
H62 H 0.8909 0.5603 0.7250 0.044 Uiso 1 1 calc R . . . .
C63 C 0.8932(5) 0.4720(5) 0.6838(5) 0.031(2) Uani 1 1 d . . . . .
H63 H 0.8640 0.4805 0.6376 0.038 Uiso 1 1 calc R . . . .
C64 C 1.1539(4) 0.3778(4) 0.7850(4) 0.0212(16) Uani 1 1 d . . . . .
C65 C 1.1857(6) 0.4349(4) 0.8109(5) 0.030(2) Uani 1 1 d . . . . .
H65 H 1.2100 0.4384 0.8604 0.036 Uiso 1 1 calc R . . . .
C66 C 1.1811(7) 0.4867(5) 0.7621(6) 0.042(3) Uani 1 1 d . . . . .
H66 H 1.2023 0.5253 0.7786 0.050 Uiso 1 1 calc R . . . .
C67 C 1.1449(6) 0.4807(4) 0.6893(5) 0.032(2) Uani 1 1 d . . . . .
H67 H 1.1410 0.5153 0.6564 0.039 Uiso 1 1 calc R . . . .
C68 C 1.1143(4) 0.4227(4) 0.6653(5) 0.0221(16) Uani 1 1 d . . . . .
C69 C 1.1516(4) 0.3209(4) 0.8332(4) 0.0204(15) Uani 1 1 d . . . . .
C70 C 1.2020(5) 0.3148(4) 0.9065(4) 0.0246(17) Uani 1 1 d . . . . .
H70A H 1.1719 0.2966 0.9451 0.037 Uiso 1 1 calc GR . . . .
H70B H 1.2205 0.3558 0.9230 0.037 Uiso 1 1 calc GR . . . .
H70C H 1.2462 0.2882 0.8985 0.037 Uiso 1 1 calc GR . . . .
C71 C 1.0492(4) 0.1750(4) 0.8284(4) 0.0194(15) Uani 1 1 d . . . . .
C72 C 1.0694(5) 0.1123(4) 0.8460(5) 0.0285(19) Uani 1 1 d . . . . .
H72 H 1.1184 0.1031 0.8708 0.034 Uiso 1 1 calc R . . . .
C73 C 1.0174(5) 0.0646(4) 0.8271(5) 0.032(2) Uani 1 1 d . . . . .
H73 H 1.0317 0.0230 0.8382 0.038 Uiso 1 1 calc R . . . .
C74 C 0.9423(5) 0.0778(5) 0.7908(5) 0.034(2) Uani 1 1 d . . . . .
H74 H 0.9070 0.0454 0.7773 0.041 Uiso 1 1 calc R . . . .
C75 C 0.9222(5) 0.1403(5) 0.7757(5) 0.0302(19) Uani 1 1 d . . . . .
H75 H 0.8725 0.1497 0.7527 0.036 Uiso 1 1 calc R . . . .
C76 C 0.9745(5) 0.1890(4) 0.7941(5) 0.0244(18) Uani 1 1 d . . . . .
H76 H 0.9600 0.2306 0.7837 0.029 Uiso 1 1 calc R . . . .
C77 C 1.0778(4) 0.4114(4) 0.5866(4) 0.0204(16) Uani 1 1 d . . . . .
C78 C 1.0485(5) 0.4650(4) 0.5365(5) 0.0272(19) Uani 1 1 d . . . . .
H78A H 1.0593 0.4565 0.4842 0.041 Uiso 1 1 calc GR . . . .
H78B H 1.0746 0.5032 0.5536 0.041 Uiso 1 1 calc GR . . . .
H78C H 0.9928 0.4696 0.5394 0.041 Uiso 1 1 calc GR . . . .
C79 C 1.0441(5) 0.2786(4) 0.4640(4) 0.0258(18) Uani 1 1 d . . . . .
C80 C 1.1099(5) 0.2408(4) 0.4837(5) 0.0262(18) Uani 1 1 d . . . . .
H80 H 1.1501 0.2551 0.5185 0.031 Uiso 1 1 calc R . . . .
C81 C 1.1140(6) 0.1808(5) 0.4501(6) 0.036(2) Uani 1 1 d . . . . .
H81 H 1.1567 0.1547 0.4638 0.044 Uiso 1 1 calc R . . . .
C82 C 1.0560(7) 0.1604(5) 0.3974(6) 0.045(3) Uani 1 1 d . . . . .
H82 H 1.0590 0.1204 0.3759 0.054 Uiso 1 1 calc R . . . .
C83 C 0.9922(6) 0.1996(5) 0.3757(6) 0.040(2) Uani 1 1 d . . . . .
H83 H 0.9533 0.1859 0.3391 0.048 Uiso 1 1 calc R . . . .
C84 C 0.9869(5) 0.2583(5) 0.4086(5) 0.032(2) Uani 1 1 d . . . . .
H84 H 0.9447 0.2846 0.3934 0.038 Uiso 1 1 calc R . . . .
Cu3 Cu 0.25833(6) 0.81978(6) -0.00014(7) 0.0244(3) Uani 1 1 d . . . . .
N21 N 0.1797(4) 0.8208(4) -0.0871(4) 0.0262(16) Uani 1 1 d . . . . .
N22 N 0.2972(4) 0.9024(4) -0.0725(4) 0.0289(16) Uani 1 1 d . . . . .
N23 N 0.3523(4) 0.9470(4) -0.0517(5) 0.0297(17) Uani 1 1 d . . . . .
H23 H 0.3414 0.9864 -0.0571 0.036 Uiso 1 1 calc R . . . .
N24 N 0.1814(4) 0.7356(4) 0.0219(4) 0.0261(15) Uani 1 1 d . . . . .
N25 N 0.1971(5) 0.6886(4) 0.0740(4) 0.0344(18) Uani 1 1 d . . . . .
H25 H 0.1868 0.6501 0.0612 0.041 Uiso 1 1 calc R . . . .
N26 N 0.3371(4) 0.8219(4) 0.0867(4) 0.0288(17) Uani 1 1 d . . . . .
N27 N 0.2183(4) 0.9008(4) 0.0696(4) 0.0293(17) Uani 1 1 d . . . . .
N28 N 0.1620(4) 0.9437(4) 0.0466(4) 0.0308(17) Uani 1 1 d . . . . .
H28 H 0.1729 0.9833 0.0488 0.037 Uiso 1 1 calc R . . . .
N29 N 0.3375(4) 0.7387(4) -0.0247(4) 0.0265(16) Uani 1 1 d . . . . .
N30 N 0.3238(4) 0.6921(4) -0.0764(4) 0.0298(17) Uani 1 1 d . . . . .
H30 H 0.3356 0.6538 -0.0639 0.036 Uiso 1 1 calc R . . . .
C85 C 0.1798(4) 0.8698(5) -0.1367(5) 0.0275(19) Uani 1 1 d . . . . .
C86 C 0.1268(5) 0.8707(5) -0.2032(5) 0.034(2) Uani 1 1 d . . . . .
H86 H 0.1257 0.9042 -0.2378 0.041 Uiso 1 1 calc R . . . .
C87 C 0.0762(5) 0.8194(6) -0.2149(5) 0.044(3) Uani 1 1 d . . . . .
H87 H 0.0416 0.8179 -0.2590 0.053 Uiso 1 1 calc R . . . .
C88 C 0.0763(5) 0.7715(5) -0.1634(6) 0.040(3) Uani 1 1 d . . . . .
H88 H 0.0415 0.7379 -0.1718 0.048 Uiso 1 1 calc R . . . .
C89 C 0.1292(5) 0.7725(5) -0.0971(5) 0.032(2) Uani 1 1 d . . . . .
C90 C 0.2393(5) 0.9189(5) -0.1211(5) 0.0289(19) Uani 1 1 d . . . . .
C91 C 0.2333(6) 0.9828(5) -0.1591(6) 0.045(3) Uani 1 1 d . . . . .
H91A H 0.2282 1.0147 -0.1207 0.067 Uiso 1 1 calc GR . . . .
H91B H 0.1881 0.9838 -0.1956 0.067 Uiso 1 1 calc GR . . . .
H91C H 0.2799 0.9907 -0.1852 0.067 Uiso 1 1 calc GR . . . .
C92 C 0.4273(5) 0.9279(5) -0.0212(5) 0.0260(18) Uani 1 1 d . . . . .
C93 C 0.4542(5) 0.8674(4) -0.0286(5) 0.0283(19) Uani 1 1 d . . . . .
H93 H 0.4224 0.8369 -0.0538 0.034 Uiso 1 1 calc R . . . .
C94 C 0.5303(5) 0.8519(5) 0.0022(5) 0.030(2) Uani 1 1 d . . . . .
H94 H 0.5493 0.8111 -0.0028 0.036 Uiso 1 1 calc R . . . .
C95 C 0.5772(5) 0.8973(5) 0.0399(5) 0.034(2) Uani 1 1 d . . . . .
H95 H 0.6269 0.8864 0.0616 0.041 Uiso 1 1 calc R . . . .
C96 C 0.5509(6) 0.9581(5) 0.0456(6) 0.038(2) Uani 1 1 d . . . . .
H96 H 0.5835 0.9887 0.0694 0.045 Uiso 1 1 calc R . . . .
C97 C 0.4749(5) 0.9740(5) 0.0155(5) 0.0294(19) Uani 1 1 d . . . . .
H97 H 0.4564 1.0150 0.0201 0.035 Uiso 1 1 calc R . . . .
C98 C 0.1345(4) 0.7231(5) -0.0391(5) 0.029(2) Uani 1 1 d . . . . .
C99 C 0.0889(6) 0.6625(6) -0.0473(6) 0.045(3) Uani 1 1 d . . . . .
H99A H 0.1228 0.6293 -0.0625 0.068 Uiso 1 1 calc GR . . . .
H99B H 0.0458 0.6675 -0.0857 0.068 Uiso 1 1 calc GR . . . .
H99C H 0.0689 0.6519 0.0010 0.068 Uiso 1 1 calc GR . . . .
C100 C 0.2306(5) 0.7027(4) 0.1494(5) 0.0269(19) Uani 1 1 d . . . . .
C101 C 0.2764(5) 0.6569(4) 0.1870(5) 0.0290(19) Uani 1 1 d . . . . .
H101 H 0.2871 0.6195 0.1620 0.035 Uiso 1 1 calc R . . . .
C102 C 0.3066(5) 0.6670(5) 0.2628(5) 0.032(2) Uani 1 1 d . . . . .
H102 H 0.3367 0.6359 0.2887 0.038 Uiso 1 1 calc R . . . .
C103 C 0.2919(5) 0.7227(5) 0.2989(5) 0.035(2) Uani 1 1 d . . . . .
H103 H 0.3123 0.7296 0.3493 0.042 Uiso 1 1 calc R . . . .
C104 C 0.2466(5) 0.7686(5) 0.2602(5) 0.0295(19) Uani 1 1 d . . . . .
H104 H 0.2376 0.8067 0.2845 0.035 Uiso 1 1 calc R . . . .
C105 C 0.2142(5) 0.7585(4) 0.1852(5) 0.0243(17) Uani 1 1 d . . . . .
H105 H 0.1823 0.7889 0.1599 0.029 Uiso 1 1 calc R . . . .
C106 C 0.3365(5) 0.8701(5) 0.1350(5) 0.031(2) Uani 1 1 d . . . . .
C107 C 0.3901(5) 0.8728(6) 0.2001(5) 0.038(2) Uani 1 1 d . . . . .
H107 H 0.3900 0.9066 0.2341 0.046 Uiso 1 1 calc R . . . .
C108 C 0.4424(5) 0.8246(6) 0.2123(5) 0.045(3) Uani 1 1 d . . . . .
H108 H 0.4779 0.8249 0.2557 0.054 Uiso 1 1 calc R . . . .
C109 C 0.4431(5) 0.7746(5) 0.1599(5) 0.041(3) Uani 1 1 d . . . . .
H109 H 0.4788 0.7417 0.1680 0.049 Uiso 1 1 calc R . . . .
C110 C 0.3894(5) 0.7751(5) 0.0955(5) 0.032(2) Uani 1 1 d . . . . .
C111 C 0.2736(5) 0.9166(5) 0.1201(5) 0.035(2) Uani 1 1 d . . . . .
C112 C 0.2746(6) 0.9824(6) 0.1578(6) 0.052(3) Uani 1 1 d . . . . .
H11A H 0.2840 1.0139 0.1200 0.079 Uiso 1 1 calc GR . . . .
H11B H 0.3155 0.9841 0.1988 0.079 Uiso 1 1 calc GR . . . .
H11C H 0.2247 0.9902 0.1780 0.079 Uiso 1 1 calc GR . . . .
C113 C 0.0861(5) 0.9241(5) 0.0194(5) 0.0291(19) Uani 1 1 d . . . . .
C114 C 0.0599(5) 0.8621(4) 0.0295(5) 0.0272(18) Uani 1 1 d . . . . .
H114 H 0.0935 0.8326 0.0541 0.033 Uiso 1 1 calc R . . . .
C115 C -0.0159(5) 0.8446(5) 0.0029(5) 0.031(2) Uani 1 1 d . . . . .
H115 H -0.0327 0.8031 0.0079 0.038 Uiso 1 1 calc R . . . .
C116 C -0.0663(5) 0.8897(5) -0.0312(6) 0.039(2) Uani 1 1 d . . . . .
H116 H -0.1172 0.8786 -0.0493 0.047 Uiso 1 1 calc R . . . .
C117 C -0.0404(6) 0.9518(5) -0.0385(5) 0.037(2) Uani 1 1 d . . . . .
H117 H -0.0751 0.9820 -0.0601 0.045 Uiso 1 1 calc R . . . .
C118 C 0.0362(6) 0.9696(5) -0.0142(5) 0.033(2) Uani 1 1 d . . . . .
H118 H 0.0533 1.0109 -0.0203 0.040 Uiso 1 1 calc R . . . .
C119 C 0.3846(5) 0.7254(5) 0.0361(5) 0.030(2) Uani 1 1 d . . . . .
C120 C 0.4318(6) 0.6674(5) 0.0447(6) 0.045(3) Uani 1 1 d . . . . .
H12A H 0.3994 0.6335 0.0605 0.067 Uiso 1 1 calc GR . . . .
H12B H 0.4747 0.6739 0.0829 0.067 Uiso 1 1 calc GR . . . .
H12C H 0.4520 0.6571 -0.0036 0.067 Uiso 1 1 calc GR . . . .
C121 C 0.2904(5) 0.7059(4) -0.1510(5) 0.0266(18) Uani 1 1 d . . . . .
C122 C 0.2468(5) 0.6585(5) -0.1902(5) 0.0294(19) Uani 1 1 d . . . . .
H122 H 0.2368 0.6206 -0.1657 0.035 Uiso 1 1 calc R . . . .
C123 C 0.2182(5) 0.6685(5) -0.2665(5) 0.034(2) Uani 1 1 d . . . . .
H123 H 0.1905 0.6366 -0.2934 0.041 Uiso 1 1 calc R . . . .
C124 C 0.2305(5) 0.7252(5) -0.3023(5) 0.033(2) Uani 1 1 d . . . . .
H124 H 0.2099 0.7319 -0.3526 0.040 Uiso 1 1 calc R . . . .
C125 C 0.2738(5) 0.7722(5) -0.2633(5) 0.0293(19) Uani 1 1 d . . . . .
H125 H 0.2825 0.8103 -0.2878 0.035 Uiso 1 1 calc R . . . .
C126 C 0.3041(5) 0.7628(4) -0.1878(5) 0.0275(19) Uani 1 1 d . . . . .
H126 H 0.3334 0.7944 -0.1619 0.033 Uiso 1 1 calc R . . . .
Cu1 Cu 0.40389(6) 0.29746(5) 0.32899(6) 0.0176(2) Uani 1 1 d . . . . .
N1 N 0.4427(4) 0.2173(3) 0.3665(4) 0.0203(14) Uani 1 1 d . . . . .
C1 C 0.5175(5) 0.2133(4) 0.3995(4) 0.0213(16) Uani 1 1 d . . . . .
N2 N 0.5379(4) 0.3151(3) 0.3558(4) 0.0226(14) Uani 1 1 d . . . . .
C2 C 0.5459(5) 0.1545(4) 0.4274(5) 0.031(2) Uani 1 1 d . . . . .
H2 H 0.5955 0.1512 0.4534 0.037 Uiso 1 1 calc R . . . .
N3 N 0.5778(4) 0.3708(4) 0.3562(4) 0.0260(15) Uani 1 1 d . . . . .
H3 H 0.6144 0.3773 0.3922 0.031 Uiso 1 1 calc R . . . .
C3 C 0.4998(5) 0.1025(4) 0.4155(5) 0.031(2) Uani 1 1 d . . . . .
H3A H 0.5193 0.0630 0.4308 0.038 Uiso 1 1 calc R . . . .
N4 N 0.2941(4) 0.2365(3) 0.3217(4) 0.0215(14) Uani 1 1 d . . . . .
C4 C 0.4236(5) 0.1077(4) 0.3806(5) 0.0249(17) Uani 1 1 d . . . . .
H4 H 0.3919 0.0722 0.3728 0.030 Uiso 1 1 calc R . . . .
N5 N 0.2230(4) 0.2510(4) 0.2842(4) 0.0279(16) Uani 1 1 d . . . . .
H5 H 0.2011 0.2247 0.2516 0.033 Uiso 1 1 calc R . . . .
C5 C 0.3962(4) 0.1662(4) 0.3581(4) 0.0216(16) Uani 1 1 d . . . . .
N6 N 0.3614(3) 0.3776(3) 0.2922(4) 0.0176(13) Uani 1 1 d . . . . .
C6 C 0.5655(4) 0.2699(4) 0.3999(4) 0.0214(16) Uani 1 1 d . . . . .
N7 N 0.4065(4) 0.3578(3) 0.4384(4) 0.0209(14) Uani 1 1 d . . . . .
C7 C 0.6405(5) 0.2747(4) 0.4506(5) 0.0270(19) Uani 1 1 d . . . . .
H7A H 0.6325 0.3018 0.4934 0.041 Uiso 1 1 calc GR . . . .
H7B H 0.6811 0.2919 0.4217 0.041 Uiso 1 1 calc GR . . . .
H7C H 0.6558 0.2335 0.4692 0.041 Uiso 1 1 calc GR . . . .
N8 N 0.4456(4) 0.3432(4) 0.5071(4) 0.0273(16) Uani 1 1 d . . . . .
H8 H 0.4760 0.3707 0.5303 0.033 Uiso 1 1 calc R . . . .
C8 C 0.5619(5) 0.4179(4) 0.3009(5) 0.0248(17) Uani 1 1 d . . . . .
N9 N 0.3810(4) 0.2822(3) 0.1972(4) 0.0212(14) Uani 1 1 d . . . . .
C9 C 0.5928(6) 0.4785(5) 0.3150(5) 0.035(2) Uani 1 1 d . . . . .
H9 H 0.6236 0.4874 0.3602 0.042 Uiso 1 1 calc R . . . .
N10 N 0.3845(4) 0.2283(4) 0.1556(4) 0.0283(16) Uani 1 1 d . . . . .
H10 H 0.3525 0.2232 0.1154 0.034 Uiso 1 1 calc R . . . .
C10 C 0.5765(6) 0.5242(5) 0.2609(5) 0.038(2) Uani 1 1 d . . . . .
H10A H 0.5993 0.5637 0.2687 0.046 Uiso 1 1 calc R . . . .
C11 C 0.5269(6) 0.5139(4) 0.1941(5) 0.032(2) Uani 1 1 d . . . . .
H11 H 0.5134 0.5466 0.1599 0.038 Uiso 1 1 calc R . . . .
C12 C 0.4985(5) 0.4530(5) 0.1810(5) 0.0288(19) Uani 1 1 d . . . . .
H12 H 0.4659 0.4446 0.1369 0.035 Uiso 1 1 calc R . . . .
C13 C 0.5180(5) 0.4050(4) 0.2323(5) 0.0220(16) Uani 1 1 d . . . . .
H13A H 0.5017 0.3640 0.2209 0.026 Uiso 1 1 calc R . . . .
C14 C 0.3144(4) 0.1771(4) 0.3266(4) 0.0196(16) Uani 1 1 d . . . . .
C15 C 0.2621(5) 0.1237(4) 0.3009(5) 0.0269(18) Uani 1 1 d . . . . .
H15A H 0.2116 0.1291 0.3207 0.040 Uiso 1 1 calc GR . . . .
H15B H 0.2851 0.0847 0.3197 0.040 Uiso 1 1 calc GR . . . .
H15C H 0.2560 0.1227 0.2457 0.040 Uiso 1 1 calc GR . . . .
C16 C 0.1859(4) 0.3075(4) 0.2978(5) 0.0227(16) Uani 1 1 d . . . . .
C17 C 0.2035(5) 0.3425(4) 0.3652(5) 0.0269(18) Uani 1 1 d . . . . .
H17 H 0.2403 0.3271 0.4029 0.032 Uiso 1 1 calc R . . . .
C18 C 0.1671(5) 0.3989(5) 0.3763(6) 0.033(2) Uani 1 1 d . . . . .
H18A H 0.1794 0.4215 0.4214 0.040 Uiso 1 1 calc R . . . .
C19 C 0.1112(6) 0.4233(5) 0.3201(6) 0.038(2) Uani 1 1 d . . . . .
H19 H 0.0863 0.4616 0.3274 0.046 Uiso 1 1 calc R . . . .
C20 C 0.0944(5) 0.3881(5) 0.2533(6) 0.040(2) Uani 1 1 d . . . . .
H20A H 0.0581 0.4036 0.2153 0.048 Uiso 1 1 calc R . . . .
C21 C 0.1303(5) 0.3307(4) 0.2420(5) 0.0292(19) Uani 1 1 d . . . . .
H21 H 0.1175 0.3077 0.1973 0.035 Uiso 1 1 calc R . . . .
C22 C 0.3619(4) 0.4271(4) 0.3402(5) 0.0216(16) Uani 1 1 d . . . . .
C23 C 0.3246(5) 0.4839(4) 0.3178(5) 0.0270(18) Uani 1 1 d . . . . .
H23A H 0.3263 0.5184 0.3508 0.032 Uiso 1 1 calc R . . . .
C24 C 0.2856(5) 0.4873(4) 0.2458(5) 0.0300(19) Uani 1 1 d . . . . .
H24 H 0.2591 0.5241 0.2303 0.036 Uiso 1 1 calc R . . . .
C25 C 0.2855(5) 0.4360(4) 0.1962(5) 0.0284(19) Uani 1 1 d . . . . .
H25A H 0.2590 0.4381 0.1476 0.034 Uiso 1 1 calc R . . . .
C26 C 0.3257(4) 0.3811(4) 0.2202(5) 0.0202(16) Uani 1 1 d . . . . .
C27 C 0.4009(5) 0.4159(4) 0.4180(5) 0.0227(16) Uani 1 1 d . . . . .
C28 C 0.4310(5) 0.4699(4) 0.4669(5) 0.0287(19) Uani 1 1 d . . . . .
H28A H 0.4093 0.4677 0.5160 0.043 Uiso 1 1 calc GR . . . .
H28B H 0.4157 0.5089 0.4421 0.043 Uiso 1 1 calc GR . . . .
H28C H 0.4873 0.4677 0.4741 0.043 Uiso 1 1 calc GR . . . .
C29 C 0.4368(5) 0.2840(4) 0.5404(4) 0.0246(17) Uani 1 1 d . . . . .
C30 C 0.4945(5) 0.2644(5) 0.5973(5) 0.034(2) Uani 1 1 d . . . . .
H30A H 0.5365 0.2907 0.6125 0.040 Uiso 1 1 calc R . . . .
C31 C 0.4882(7) 0.2057(5) 0.6303(6) 0.044(3) Uani 1 1 d . . . . .
H31 H 0.5259 0.1924 0.6683 0.053 Uiso 1 1 calc R . . . .
C32 C 0.4248(6) 0.1661(5) 0.6067(6) 0.042(2) Uani 1 1 d . . . . .
H32 H 0.4213 0.1260 0.6281 0.050 Uiso 1 1 calc R . . . .
C33 C 0.3683(6) 0.1864(5) 0.5521(5) 0.036(2) Uani 1 1 d . . . . .
H33 H 0.3263 0.1600 0.5368 0.043 Uiso 1 1 calc R . . . .
C34 C 0.3730(5) 0.2454(4) 0.5194(4) 0.0241(17) Uani 1 1 d . . . . .
H34 H 0.3335 0.2593 0.4835 0.029 Uiso 1 1 calc R . . . .
C35 C 0.3324(4) 0.3258(4) 0.1709(4) 0.0208(16) Uani 1 1 d . . . . .
C36 C 0.2854(4) 0.3211(4) 0.0942(4) 0.0245(17) Uani 1 1 d . . . . .
H36A H 0.3161 0.3000 0.0581 0.037 Uiso 1 1 calc GR . . . .
H36B H 0.2720 0.3627 0.0756 0.037 Uiso 1 1 calc GR . . . .
H36C H 0.2381 0.2975 0.1000 0.037 Uiso 1 1 calc GR . . . .
C37 C 0.4389(5) 0.1808(4) 0.1764(4) 0.0232(17) Uani 1 1 d . . . . .
C38 C 0.5130(5) 0.1951(4) 0.2137(5) 0.0236(17) Uani 1 1 d . . . . .
H38 H 0.5275 0.2368 0.2237 0.028 Uiso 1 1 calc R . . . .
C39 C 0.5639(5) 0.1466(5) 0.2351(5) 0.031(2) Uani 1 1 d . . . . .
H39 H 0.6115 0.1555 0.2628 0.038 Uiso 1 1 calc R . . . .
C40 C 0.5451(6) 0.0848(5) 0.2161(5) 0.037(2) Uani 1 1 d . . . . .
H40 H 0.5805 0.0526 0.2295 0.044 Uiso 1 1 calc R . . . .
C41 C 0.4725(6) 0.0710(5) 0.1766(5) 0.036(2) Uani 1 1 d . . . . .
H41 H 0.4592 0.0294 0.1642 0.044 Uiso 1 1 calc R . . . .
C42 C 0.4200(5) 0.1200(4) 0.1558(5) 0.0294(19) Uani 1 1 d . . . . .
H42 H 0.3724 0.1112 0.1280 0.035 Uiso 1 1 calc R . . . .
Cl4 Cl 0.84504(11) 0.42193(10) 0.41233(11) 0.0267(4) Uani 1 1 d . . . . .
O13 O 0.8075(4) 0.4748(4) 0.3752(5) 0.052(2) Uani 1 1 d . . . . .
O14 O 0.8497(4) 0.4310(4) 0.4955(4) 0.0428(17) Uani 1 1 d . . . . .
O15 O 0.9232(4) 0.4172(4) 0.3882(4) 0.051(2) Uani 1 1 d . . . . .
O16 O 0.8034(6) 0.3656(4) 0.3937(5) 0.064(3) Uani 1 1 d . . . . .
Cl1 Cl 0.14909(15) 0.16046(15) 0.09294(15) 0.0510(8) Uani 1 1 d . . . . .
O1 O 0.1249(6) 0.2083(7) 0.0385(8) 0.110(5) Uani 1 1 d . . . . .
O2 O 0.1115(5) 0.1716(4) 0.1625(5) 0.060(2) Uani 1 1 d . . . . .
O3 O 0.2313(4) 0.1639(5) 0.1091(5) 0.060(2) Uani 1 1 d . . . . .
O4 O 0.1288(7) 0.0986(5) 0.0640(6) 0.088(4) Uani 1 1 d . . . . .
Cl2 Cl 0.25834(18) 0.52459(12) 0.01413(16) 0.0490(7) Uani 1 1 d . . . . .
O5 O 0.2719(7) 0.5569(5) -0.0511(5) 0.070(3) Uani 1 1 d . . . . .
O6 O 0.1992(4) 0.5505(4) 0.0569(5) 0.0488(19) Uani 1 1 d . . . . .
O7 O 0.3311(5) 0.5303(4) 0.0673(5) 0.059(2) Uani 1 1 d . . . . .
O8 O 0.2461(4) 0.4597(3) 0.0005(4) 0.0322(13) Uani 1 1 d . . . . .
Cl5 Cl 0.64163(12) 0.42422(10) 0.59039(11) 0.0279(4) Uani 1 1 d . . . . .
O17 O 0.6370(4) 0.4364(4) 0.5083(4) 0.0452(19) Uani 1 1 d . . . . .
O18 O 0.5626(4) 0.4221(5) 0.6147(4) 0.054(2) Uani 1 1 d . . . . .
O19 O 0.6832(4) 0.4740(4) 0.6306(5) 0.049(2) Uani 1 1 d . . . . .
O20 O 0.6788(6) 0.3661(3) 0.6078(4) 0.060(3) Uani 1 1 d . . . . .
Cl6 Cl 1.34134(11) 0.15909(10) 0.90860(12) 0.0282(4) Uani 1 1 d . . . . .
O21 O 1.2571(4) 0.1589(4) 0.8944(4) 0.0452(18) Uani 1 1 d . . . . .
O22 O 1.3759(4) 0.1743(4) 0.8374(4) 0.0480(19) Uani 1 1 d . . . . .
O23 O 1.3680(4) 0.0984(3) 0.9355(4) 0.0401(16) Uani 1 1 d . . . . .
O24 O 1.3636(4) 0.2058(4) 0.9651(5) 0.049(2) Uani 1 1 d . . . . .
Cl3 Cl 0.74962(12) 0.07408(11) 0.47383(13) 0.0319(5) Uani 1 1 d . . . . .
O9 O 0.6904(4) 0.0611(4) 0.4128(5) 0.049(2) Uani 1 1 d . . . . .
O10 O 0.7699(5) 0.0176(5) 0.5141(5) 0.062(2) Uani 1 1 d . . . . .
O11 O 0.8187(4) 0.0978(4) 0.4413(4) 0.050(2) Uani 1 1 d . . . . .
O12 O 0.7201(5) 0.1199(5) 0.5253(5) 0.072(3) Uani 1 1 d . . . . .
O25 O 0.7497(5) 0.5597(4) 0.5031(6) 0.065(2) Uani 1 1 d . . . . .

loop_
_atom_site_aniso_label
_atom_site_aniso_U_11
_atom_site_aniso_U_22
_atom_site_aniso_U_33
_atom_site_aniso_U_23
_atom_site_aniso_U_13
_atom_site_aniso_U_12
Cu2 0.0208(5) 0.0144(6) 0.0166(5) 0.0002(5) -0.0064(4) -0.0010(5)
N11 0.030(3) 0.016(3) 0.014(3) -0.003(3) -0.001(2) -0.002(3)
N12 0.025(3) 0.019(4) 0.018(3) 0.000(3) 0.001(2) 0.001(3)
N13 0.027(3) 0.021(4) 0.028(4) 0.007(3) -0.007(3) 0.001(3)
N14 0.022(3) 0.026(4) 0.017(3) 0.006(3) -0.001(2) -0.001(3)
N15 0.028(3) 0.029(4) 0.029(4) 0.002(3) -0.010(3) 0.008(3)
N16 0.021(3) 0.018(3) 0.018(3) 0.002(3) -0.006(2) 0.001(3)
N17 0.020(3) 0.017(3) 0.017(3) 0.000(3) -0.008(2) -0.001(2)
N18 0.026(3) 0.020(4) 0.029(4) 0.008(3) -0.014(3) 0.002(3)
N19 0.021(3) 0.026(4) 0.018(3) -0.001(3) -0.006(2) -0.001(3)
N20 0.032(3) 0.021(4) 0.021(4) -0.003(3) -0.008(3) 0.007(3)
C43 0.035(4) 0.023(5) 0.016(4) -0.003(3) -0.001(3) -0.001(4)
C44 0.047(5) 0.017(4) 0.030(5) -0.004(3) -0.001(4) -0.007(4)
C45 0.051(6) 0.031(5) 0.030(5) -0.011(4) -0.004(4) -0.015(5)
C46 0.032(4) 0.033(5) 0.026(4) -0.006(4) -0.009(3) -0.007(4)
C47 0.027(4) 0.026(5) 0.015(4) -0.001(3) -0.009(3) -0.008(3)
C48 0.031(4) 0.018(4) 0.015(4) -0.003(3) 0.000(3) 0.007(3)
C49 0.038(5) 0.022(5) 0.033(5) 0.006(4) -0.003(4) 0.002(4)
C50 0.021(3) 0.027(5) 0.028(4) -0.001(3) 0.002(3) 0.002(3)
C51 0.024(4) 0.031(5) 0.039(5) 0.001(4) -0.007(3) -0.003(4)
C52 0.034(4) 0.032(5) 0.040(5) -0.007(4) -0.011(4) -0.005(4)
C53 0.037(5) 0.024(5) 0.047(6) 0.002(4) -0.001(4) -0.003(4)
C54 0.031(4) 0.022(4) 0.037(5) 0.001(4) 0.002(3) -0.005(4)
C55 0.023(3) 0.024(4) 0.024(4) -0.002(3) -0.004(3) 0.002(3)
C56 0.024(4) 0.032(5) 0.017(4) 0.002(3) -0.004(3) -0.012(3)
C57 0.031(4) 0.039(5) 0.022(4) 0.009(4) -0.007(3) -0.001(4)
C58 0.031(4) 0.025(5) 0.026(4) 0.003(3) -0.001(3) 0.006(4)
C59 0.031(4) 0.024(5) 0.021(4) 0.004(3) 0.002(3) 0.005(4)
C60 0.039(5) 0.022(4) 0.027(5) 0.003(4) 0.006(4) 0.006(4)
C61 0.047(5) 0.031(5) 0.028(5) -0.003(4) 0.015(4) 0.004(4)
C62 0.043(5) 0.026(5) 0.041(5) 0.005(4) 0.009(4) 0.014(4)
C63 0.032(4) 0.033(5) 0.028(5) 0.013(4) -0.004(3) 0.012(4)
C64 0.023(4) 0.020(4) 0.020(4) -0.002(3) -0.008(3) 0.003(3)
C65 0.050(5) 0.016(4) 0.022(4) -0.005(3) -0.012(4) -0.009(4)
C66 0.059(6) 0.022(5) 0.041(6) -0.008(4) -0.016(5) -0.009(5)
C67 0.053(5) 0.013(4) 0.028(5) 0.006(3) -0.009(4) -0.007(4)
C68 0.025(3) 0.013(4) 0.026(4) 0.003(3) -0.008(3) 0.001(3)
C69 0.026(3) 0.014(4) 0.019(4) -0.003(3) -0.006(3) 0.003(3)
C70 0.031(4) 0.022(4) 0.018(4) -0.001(3) -0.010(3) -0.003(3)
C71 0.025(4) 0.017(4) 0.015(4) -0.002(3) -0.002(3) 0.001(3)
C72 0.035(4) 0.023(5) 0.027(5) 0.009(4) -0.006(3) -0.005(4)
C73 0.043(5) 0.018(4) 0.033(5) -0.003(4) -0.006(4) -0.005(4)
C74 0.036(5) 0.032(5) 0.033(5) -0.004(4) -0.001(4) -0.015(4)
C75 0.027(4) 0.032(5) 0.030(5) -0.003(4) -0.005(3) 0.002(4)
C76 0.024(4) 0.027(5) 0.021(4) -0.002(3) -0.005(3) 0.003(3)
C77 0.023(3) 0.017(4) 0.020(4) 0.000(3) -0.002(3) 0.000(3)
C78 0.027(4) 0.031(5) 0.022(4) 0.007(4) -0.008(3) 0.006(4)
C79 0.032(4) 0.031(5) 0.014(4) 0.002(3) -0.002(3) 0.000(3)
C80 0.035(4) 0.021(4) 0.021(4) 0.000(3) -0.002(3) 0.000(4)
C81 0.043(5) 0.034(5) 0.032(5) 0.000(4) 0.006(4) 0.007(4)
C82 0.067(7) 0.037(6) 0.032(5) -0.017(5) 0.006(5) 0.002(5)
C83 0.044(5) 0.046(6) 0.029(5) -0.017(4) -0.007(4) -0.006(5)
C84 0.038(5) 0.031(5) 0.025(5) -0.002(4) -0.006(3) -0.003(4)
Cu3 0.0196(5) 0.0354(6) 0.0167(5) -0.0004(5) -0.0075(4) -0.0035(6)
N21 0.019(3) 0.041(4) 0.018(3) -0.006(3) -0.005(2) 0.004(3)
N22 0.026(3) 0.034(4) 0.026(4) 0.008(3) 0.001(3) 0.006(3)
N23 0.029(4) 0.022(4) 0.036(4) 0.009(3) -0.007(3) 0.002(3)
N24 0.024(3) 0.033(4) 0.021(4) -0.007(3) 0.000(3) -0.005(3)
N25 0.046(4) 0.030(5) 0.027(4) -0.004(3) -0.001(3) -0.015(4)
N26 0.018(3) 0.045(5) 0.021(4) 0.005(3) -0.008(2) -0.012(3)
N27 0.027(3) 0.043(5) 0.018(3) -0.001(3) -0.001(3) -0.011(3)
N28 0.027(3) 0.033(5) 0.032(4) -0.004(3) -0.001(3) -0.010(3)
N29 0.024(3) 0.032(4) 0.022(4) 0.007(3) -0.009(3) -0.002(3)
N30 0.035(4) 0.027(4) 0.026(4) 0.009(3) -0.006(3) 0.004(3)
C85 0.018(3) 0.048(6) 0.017(4) 0.007(4) 0.003(3) 0.009(4)
C86 0.029(4) 0.053(6) 0.019(4) 0.001(4) -0.008(3) 0.011(4)
C87 0.034(4) 0.073(8) 0.025(5) -0.007(5) -0.010(3) 0.015(5)
C88 0.025(4) 0.057(7) 0.036(5) -0.020(5) -0.012(4) 0.007(4)
C89 0.023(4) 0.051(6) 0.022(4) -0.013(4) -0.004(3) 0.012(4)
C90 0.031(4) 0.041(6) 0.014(4) 0.009(4) -0.001(3) 0.003(4)
C91 0.046(6) 0.043(6) 0.043(6) 0.021(5) -0.008(5) 0.008(5)
C92 0.025(4) 0.033(5) 0.020(4) 0.004(4) 0.001(3) 0.006(4)
C93 0.029(4) 0.027(5) 0.029(5) 0.009(4) 0.000(3) -0.002(4)
C94 0.022(4) 0.030(5) 0.040(5) 0.012(4) 0.007(3) 0.003(4)
C95 0.023(4) 0.043(6) 0.036(5) 0.011(4) 0.000(3) 0.008(4)
C96 0.033(5) 0.045(6) 0.033(5) -0.002(4) -0.008(4) 0.000(4)
C97 0.032(4) 0.027(5) 0.028(5) -0.002(4) 0.002(3) 0.001(4)
C98 0.017(3) 0.040(6) 0.030(5) -0.007(4) -0.004(3) 0.004(4)
C99 0.041(5) 0.049(7) 0.043(6) -0.012(5) -0.011(4) -0.012(5)
C100 0.026(4) 0.028(5) 0.028(4) -0.006(4) 0.003(3) -0.017(4)
C101 0.031(4) 0.028(5) 0.027(4) 0.000(4) -0.001(3) -0.012(4)
C102 0.029(4) 0.031(5) 0.035(5) -0.003(4) -0.003(3) -0.003(4)
C103 0.035(4) 0.045(6) 0.024(5) -0.004(4) -0.006(3) -0.017(4)
C104 0.037(4) 0.030(5) 0.021(4) -0.005(4) 0.001(3) -0.006(4)
C105 0.026(4) 0.031(5) 0.016(4) -0.001(3) -0.001(3) -0.002(3)
C106 0.025(4) 0.051(6) 0.016(4) -0.005(4) -0.002(3) -0.017(4)
C107 0.033(4) 0.062(7) 0.019(5) 0.001(4) -0.006(3) -0.021(5)
C108 0.032(4) 0.073(8) 0.026(5) 0.012(5) -0.016(4) -0.021(5)
C109 0.028(4) 0.061(7) 0.030(5) 0.027(5) -0.011(4) -0.012(4)
C110 0.024(4) 0.049(6) 0.023(4) 0.013(4) -0.005(3) -0.015(4)
C111 0.028(4) 0.053(7) 0.025(5) -0.005(4) -0.002(3) -0.014(4)
C112 0.036(5) 0.079(9) 0.041(6) -0.031(6) -0.007(4) -0.011(6)
C113 0.028(4) 0.039(5) 0.019(4) -0.003(4) -0.003(3) -0.011(4)
C114 0.026(4) 0.025(5) 0.029(5) -0.001(4) -0.002(3) 0.000(3)
C115 0.024(4) 0.032(5) 0.038(5) -0.014(4) 0.003(3) -0.003(4)
C116 0.029(4) 0.046(6) 0.039(5) -0.001(5) -0.013(4) -0.003(4)
C117 0.043(5) 0.040(6) 0.028(5) 0.011(4) -0.008(4) -0.001(4)
C118 0.042(5) 0.035(5) 0.024(5) 0.003(4) 0.000(4) -0.006(4)
C119 0.023(4) 0.037(5) 0.027(5) 0.009(4) -0.009(3) -0.008(4)
C120 0.036(5) 0.043(6) 0.051(6) 0.022(5) -0.018(4) 0.000(5)
C121 0.024(4) 0.031(5) 0.025(4) 0.002(4) 0.000(3) 0.004(3)
C122 0.034(4) 0.027(5) 0.027(4) 0.000(4) 0.002(3) 0.005(4)
C123 0.032(4) 0.037(5) 0.033(5) -0.005(4) -0.007(3) 0.000(4)
C124 0.035(4) 0.044(6) 0.020(4) 0.004(4) -0.005(3) 0.004(4)
C125 0.028(4) 0.033(5) 0.026(4) 0.008(4) 0.003(3) 0.005(4)
C126 0.029(4) 0.030(5) 0.023(4) -0.001(4) -0.004(3) 0.005(4)
Cu1 0.0199(5) 0.0138(6) 0.0177(5) 0.0010(5) -0.0075(4) -0.0001(5)
N1 0.026(3) 0.014(3) 0.019(3) 0.001(3) -0.008(2) -0.002(3)
C1 0.026(4) 0.025(4) 0.012(4) -0.001(3) -0.005(3) 0.004(3)
N2 0.024(3) 0.021(4) 0.022(3) -0.003(3) -0.006(2) -0.004(3)
C2 0.028(4) 0.030(5) 0.033(5) 0.001(4) -0.013(3) 0.006(4)
N3 0.033(4) 0.023(4) 0.020(4) -0.002(3) -0.008(3) -0.007(3)
C3 0.032(4) 0.024(5) 0.036(5) 0.012(4) -0.011(4) 0.003(4)
N4 0.024(3) 0.017(3) 0.023(4) 0.002(3) -0.005(2) -0.003(3)
C4 0.027(4) 0.015(4) 0.033(5) 0.003(3) 0.002(3) -0.009(3)
N5 0.018(3) 0.030(4) 0.033(4) -0.011(3) -0.013(3) -0.002(3)
C5 0.021(3) 0.024(4) 0.019(4) -0.002(3) -0.004(3) 0.002(3)
N6 0.018(3) 0.018(3) 0.016(3) -0.001(3) -0.004(2) -0.003(3)
C6 0.017(3) 0.028(4) 0.020(4) -0.007(3) -0.002(3) 0.003(3)
N7 0.023(3) 0.026(4) 0.012(3) -0.001(3) -0.004(2) -0.001(3)
C7 0.025(4) 0.026(5) 0.027(4) -0.003(3) -0.011(3) -0.001(3)
N8 0.029(3) 0.030(4) 0.020(4) -0.001(3) -0.013(3) -0.001(3)
C8 0.025(4) 0.025(5) 0.024(4) -0.004(3) 0.002(3) -0.005(3)
N9 0.019(3) 0.022(4) 0.021(3) -0.002(3) -0.009(2) -0.002(3)
C9 0.042(5) 0.037(6) 0.027(5) -0.007(4) -0.004(4) -0.017(4)
N10 0.029(3) 0.025(4) 0.028(4) -0.007(3) -0.013(3) -0.001(3)
C10 0.060(6) 0.024(5) 0.031(5) -0.003(4) 0.007(4) -0.021(5)
C11 0.050(5) 0.020(5) 0.026(5) 0.003(3) 0.008(4) 0.007(4)
C12 0.030(4) 0.032(5) 0.025(4) 0.005(4) 0.005(3) -0.004(4)
C13 0.025(4) 0.019(4) 0.022(4) -0.005(3) 0.002(3) -0.009(3)
C14 0.024(3) 0.020(4) 0.014(4) 0.003(3) -0.004(3) 0.000(3)
C15 0.028(4) 0.024(5) 0.028(4) 0.002(4) -0.007(3) 0.002(3)
C16 0.020(3) 0.017(4) 0.031(4) 0.000(3) 0.002(3) -0.003(3)
C17 0.025(4) 0.023(4) 0.032(5) 0.001(4) -0.002(3) 0.003(3)
C18 0.036(4) 0.025(5) 0.040(5) -0.002(4) 0.008(4) 0.000(4)
C19 0.037(5) 0.029(5) 0.051(6) 0.006(5) 0.011(4) 0.012(4)
C20 0.027(4) 0.042(6) 0.051(6) 0.015(5) -0.003(4) 0.010(4)
C21 0.023(4) 0.028(5) 0.036(5) 0.002(4) 0.001(3) -0.005(4)
C22 0.024(3) 0.016(4) 0.024(4) -0.003(3) -0.005(3) -0.003(3)
C23 0.035(4) 0.019(4) 0.027(4) -0.002(3) -0.003(3) 0.004(3)
C24 0.038(4) 0.019(4) 0.031(5) 0.008(4) -0.006(4) 0.012(4)
C25 0.033(4) 0.029(5) 0.021(4) 0.001(4) -0.008(3) 0.002(4)
C26 0.018(3) 0.017(4) 0.023(4) 0.003(3) -0.009(3) 0.000(3)
C27 0.027(4) 0.021(4) 0.019(4) -0.001(3) -0.003(3) -0.005(3)
C28 0.033(4) 0.024(5) 0.028(5) -0.002(4) -0.005(3) 0.000(4)
C29 0.032(4) 0.027(5) 0.015(4) 0.005(3) 0.001(3) 0.005(3)
C30 0.034(4) 0.041(6) 0.024(5) 0.005(4) -0.013(3) -0.003(4)
C31 0.057(6) 0.043(6) 0.031(5) 0.011(5) -0.009(4) 0.012(5)
C32 0.056(6) 0.038(6) 0.032(5) 0.017(4) 0.001(4) 0.000(5)
C33 0.043(5) 0.035(6) 0.029(5) 0.005(4) 0.001(4) -0.005(4)
C34 0.023(4) 0.034(5) 0.015(4) 0.000(3) -0.001(3) 0.006(3)
C35 0.020(3) 0.021(4) 0.020(4) 0.001(3) -0.005(3) -0.005(3)
C36 0.026(3) 0.026(4) 0.020(4) -0.002(3) -0.011(3) -0.002(3)
C37 0.031(4) 0.026(5) 0.012(4) -0.007(3) -0.003(3) 0.004(3)
C38 0.025(4) 0.022(4) 0.023(4) 0.001(3) 0.002(3) -0.002(3)
C39 0.024(4) 0.039(5) 0.030(5) 0.010(4) -0.004(3) 0.001(4)
C40 0.044(5) 0.034(6) 0.032(5) -0.002(4) 0.000(4) 0.009(4)
C41 0.052(6) 0.022(5) 0.034(5) -0.005(4) 0.001(4) 0.006(4)
C42 0.035(4) 0.024(5) 0.029(5) -0.004(4) -0.003(3) -0.006(4)
Cl4 0.0318(9) 0.0240(10) 0.0225(10) 0.0024(8) -0.0096(7) -0.0004(8)
O13 0.049(4) 0.042(5) 0.061(5) 0.020(4) -0.017(4) 0.003(4)
O14 0.048(4) 0.051(5) 0.027(3) -0.012(3) -0.011(3) -0.001(4)
O15 0.044(4) 0.077(6) 0.030(4) 0.002(4) 0.000(3) 0.022(4)
O16 0.102(7) 0.037(5) 0.049(5) 0.002(4) -0.024(5) -0.032(5)
Cl1 0.0448(12) 0.0628(18) 0.0408(14) 0.0245(13) -0.0254(11) -0.0324(13)
O1 0.062(6) 0.139(12) 0.121(10) 0.097(9) -0.040(6) -0.022(7)
O2 0.050(4) 0.052(5) 0.074(6) 0.002(5) -0.015(4) -0.004(4)
O3 0.039(4) 0.071(6) 0.066(5) 0.018(5) -0.019(4) -0.024(4)
O4 0.115(9) 0.097(9) 0.048(5) -0.011(5) -0.007(5) -0.067(7)
Cl2 0.0680(17) 0.0263(12) 0.0558(17) -0.0076(11) 0.0244(13) -0.0112(12)
O5 0.099(7) 0.053(6) 0.054(5) 0.014(4) -0.008(5) -0.002(5)
O6 0.042(4) 0.039(4) 0.066(5) -0.019(4) 0.009(3) -0.005(3)
O7 0.069(5) 0.058(6) 0.049(5) -0.001(4) -0.007(4) -0.015(5)
O8 0.046(3) 0.019(3) 0.030(3) 0.000(3) -0.010(2) 0.004(3)
Cl5 0.0353(9) 0.0225(10) 0.0234(10) 0.0019(8) -0.0130(8) -0.0032(9)
O17 0.047(4) 0.061(5) 0.025(3) 0.017(3) -0.015(3) -0.001(4)
O18 0.040(4) 0.086(7) 0.036(4) 0.011(4) -0.002(3) -0.021(4)
O19 0.050(4) 0.034(4) 0.058(5) -0.016(3) -0.031(4) 0.007(3)
O20 0.115(7) 0.023(4) 0.036(4) -0.004(3) -0.026(4) 0.019(4)
Cl6 0.0235(8) 0.0237(11) 0.0353(11) -0.0046(8) -0.0110(7) 0.0042(8)
O21 0.023(3) 0.052(5) 0.058(5) -0.007(4) -0.010(3) 0.003(3)
O22 0.036(3) 0.058(5) 0.048(4) 0.009(4) -0.004(3) -0.005(4)
O23 0.045(4) 0.028(4) 0.046(4) 0.000(3) -0.006(3) 0.005(3)
O24 0.041(4) 0.044(5) 0.058(5) -0.027(4) -0.016(3) 0.001(3)
Cl3 0.0287(9) 0.0283(11) 0.0369(11) 0.0002(9) -0.0081(8) 0.0040(8)
O9 0.037(4) 0.043(5) 0.066(5) -0.014(4) -0.014(3) 0.002(3)
O10 0.059(5) 0.059(6) 0.066(6) 0.027(5) 0.003(4) 0.014(4)
O11 0.045(4) 0.060(5) 0.042(4) -0.006(4) -0.010(3) -0.012(4)
O12 0.065(5) 0.087(7) 0.060(6) -0.041(5) -0.028(4) 0.042(5)
O25 0.062(5) 0.035(4) 0.101(7) 0.009(5) 0.033(5) 0.006(4)

loop_
_atom_type_symbol
_atom_type_description
_atom_type_scat_dispersion_real
_atom_type_scat_dispersion_imag
_atom_type_scat_source
C C 0.0181 0.0091 'International Tables Vol C Tables 4.2.6.8 and 6.1.1.4'
H H 0.0000 0.0000 'International Tables Vol C Tables 4.2.6.8 and 6.1.1.4'
Cl Cl 0.3639 0.7018 'International Tables Vol C Tables 4.2.6.8 and 6.1.1.4'
Cu Cu -1.9646 0.5888 'International Tables Vol C Tables 4.2.6.8 and 6.1.1.4'
N N 0.0311 0.0180 'International Tables Vol C Tables 4.2.6.8 and 6.1.1.4'
O O 0.0492 0.0322 'International Tables Vol C Tables 4.2.6.8 and 6.1.1.4'

loop_
_exptl_crystal_face_index_h
_exptl_crystal_face_index_k
_exptl_crystal_face_index_l
_exptl_crystal_face_perp_dist
_exptl_oxdiff_crystal_face_indexfrac_h
_exptl_oxdiff_crystal_face_indexfrac_k
_exptl_oxdiff_crystal_face_indexfrac_l
_exptl_oxdiff_crystal_face_x
_exptl_oxdiff_crystal_face_y
_exptl_oxdiff_crystal_face_z
3 13 -3 0.0332 2.9999 13.0000 -3.0000 -0.3517 -0.5576 -0.7696
1 -8 9 0.0151 1.0002 -7.9999 9.0000 0.4166 -0.1903 0.8870
-5 -8 -7 0.0377 -5.0001 -8.0000 -7.0000 -0.0554 0.9848 -0.0242
-7 6 -6 0.0480 -7.0001 6.0000 -6.0000 0.1461 0.4083 -0.8612
10 -2 -5 0.0290 9.9999 -2.0000 -5.0000 -0.9428 -0.1272 0.2645
-1 -5 11 0.0197 -0.9998 -4.9999 10.9999 0.6621 -0.3350 0.7274
0 13 4 0.0361 0.0001 13.0000 4.0000 0.2306 -0.7956 -0.5765
4 -13 -2 0.0096 4.0000 -13.0000 -2.0000 -0.3887 0.4892 0.8092
-9 0 8 0.0066 -8.9998 0.0001 7.9999 1.0377 0.0015 0.0171

loop_
_geom_angle_atom_site_label_1
_geom_angle_atom_site_label_2
_geom_angle_atom_site_label_3
_geom_angle
_geom_angle_site_symmetry_1
_geom_angle_site_symmetry_3
_geom_angle_publ_flag
N11 Cu2 N12 77.6(3) . . ?
N11 Cu2 N14 76.0(3) . . ?
N11 Cu2 N16 178.8(3) . . ?
N11 Cu2 N17 103.0(3) . . ?
N11 Cu2 N19 103.5(3) . . ?
N12 Cu2 N14 153.6(2) . . ?
N12 Cu2 N17 78.0(2) . . ?
N12 Cu2 N19 109.9(2) . . ?
N16 Cu2 N12 101.8(3) . . ?
N16 Cu2 N14 104.6(3) . . ?
N16 Cu2 N17 75.9(3) . . ?
N16 Cu2 N19 77.7(3) . . ?
N17 Cu2 N14 107.0(2) . . ?
N19 Cu2 N14 77.5(2) . . ?
N19 Cu2 N17 153.4(2) . . ?
C43 N11 Cu2 119.4(5) . . ?
C43 N11 C47 120.5(7) . . ?
C47 N11 Cu2 120.1(6) . . ?
N13 N12 Cu2 128.4(5) . . ?
C48 N12 Cu2 109.5(5) . . ?
C48 N12 N13 117.0(7) . . ?
N12 N13 H13 120.2 . . ?
N12 N13 C50 119.7(6) . . ?
C50 N13 H13 120.2 . . ?
N15 N14 Cu2 129.1(5) . . ?
C56 N14 Cu2 106.7(5) . . ?
C56 N14 N15 117.6(6) . . ?
N14 N15 H15 119.4 . . ?
N14 N15 C58 121.1(6) . . ?
C58 N15 H15 119.4 . . ?
C64 N16 Cu2 120.1(6) . . ?
C68 N16 Cu2 118.7(5) . . ?
C68 N16 C64 121.2(7) . . ?
N18 N17 Cu2 128.2(5) . . ?
C69 N17 Cu2 107.6(5) . . ?
C69 N17 N18 117.3(6) . . ?
N17 N18 H18 119.2 . . ?
N17 N18 C71 121.5(6) . . ?
C71 N18 H18 119.2 . . ?
N20 N19 Cu2 126.1(5) . . ?
C77 N19 Cu2 108.0(5) . . ?
C77 N19 N20 119.3(7) . . ?
N19 N20 H20 119.4 . . ?
N19 N20 C79 121.2(6) . . ?
C79 N20 H20 119.4 . . ?
N11 C43 C44 121.5(8) . . ?
N11 C43 C48 115.7(7) . . ?
C44 C43 C48 122.8(8) . . ?
C43 C44 H44 120.7 . . ?
C43 C44 C45 118.6(9) . . ?
C45 C44 H44 120.7 . . ?
C44 C45 H45 120.2 . . ?
C46 C45 C44 119.7(8) . . ?
C46 C45 H45 120.2 . . ?
C45 C46 H46 120.1 . . ?
C45 C46 C47 119.8(8) . . ?
C47 C46 H46 120.1 . . ?
N11 C47 C46 119.9(8) . . ?
N11 C47 C56 116.9(7) . . ?
C46 C47 C56 123.2(7) . . ?
N12 C48 C43 114.7(7) . . ?
N12 C48 C49 124.2(7) . . ?
C49 C48 C43 121.1(8) . . ?
C48 C49 H49A 109.5 . . ?
C48 C49 H49B 109.5 . . ?
C48 C49 H49C 109.5 . . ?
H49A C49 H49B 109.5 . . ?
H49A C49 H49C 109.5 . . ?
H49B C49 H49C 109.5 . . ?
C51 C50 N13 119.5(8) . . ?
C51 C50 C55 118.6(8) . . ?
C55 C50 N13 121.9(7) . . ?
C50 C51 H51 120.0 . . ?
C52 C51 C50 120.1(9) . . ?
C52 C51 H51 120.0 . . ?
C51 C52 H52 119.7 . . ?
C53 C52 C51 120.5(8) . . ?
C53 C52 H52 119.7 . . ?
C52 C53 H53 120.0 . . ?
C54 C53 C52 120.1(9) . . ?
C54 C53 H53 120.0 . . ?
C53 C54 H54 119.9 . . ?
C53 C54 C55 120.1(9) . . ?
C55 C54 H54 119.9 . . ?
C50 C55 H55 119.7 . . ?
C54 C55 C50 120.6(7) . . ?
C54 C55 H55 119.7 . . ?
N14 C56 C47 115.6(6) . . ?
N14 C56 C57 123.0(8) . . ?
C47 C56 C57 121.3(7) . . ?
C56 C57 H57A 109.5 . . ?
C56 C57 H57B 109.5 . . ?
C56 C57 H57C 109.5 . . ?
H57A C57 H57B 109.5 . . ?
H57A C57 H57C 109.5 . . ?
H57B C57 H57C 109.5 . . ?
N15 C58 C59 121.6(8) . . ?
C63 C58 N15 119.9(8) . . ?
C63 C58 C59 118.5(8) . . ?
C58 C59 H59 119.8 . . ?
C60 C59 C58 120.4(8) . . ?
C60 C59 H59 119.8 . . ?
C59 C60 H60 119.5 . . ?
C59 C60 C61 121.1(9) . . ?
C61 C60 H60 119.5 . . ?
C60 C61 H61 120.9 . . ?
C60 C61 C62 118.2(9) . . ?
C62 C61 H61 120.9 . . ?
C61 C62 H62 119.4 . . ?
C63 C62 C61 121.3(9) . . ?
C63 C62 H62 119.4 . . ?
C58 C63 H63 119.9 . . ?
C62 C63 C58 120.3(8) . . ?
C62 C63 H63 119.9 . . ?
N16 C64 C65 120.0(8) . . ?
N16 C64 C69 116.1(7) . . ?
C65 C64 C69 123.8(7) . . ?
C64 C65 H65 120.4 . . ?
C64 C65 C66 119.3(8) . . ?
C66 C65 H65 120.4 . . ?
C65 C66 H66 120.2 . . ?
C67 C66 C65 119.6(9) . . ?
C67 C66 H66 120.2 . . ?
C66 C67 H67 120.2 . . ?
C66 C67 C68 119.5(8) . . ?
C68 C67 H67 120.2 . . ?
N16 C68 C67 120.5(7) . . ?
N16 C68 C77 116.5(7) . . ?
C67 C68 C77 123.0(8) . . ?
N17 C69 C64 115.5(6) . . ?
N17 C69 C70 123.1(7) . . ?
C64 C69 C70 121.4(7) . . ?
C69 C70 H70A 109.5 . . ?
C69 C70 H70B 109.5 . . ?
C69 C70 H70C 109.5 . . ?
H70A C70 H70B 109.5 . . ?
H70A C70 H70C 109.5 . . ?
H70B C70 H70C 109.5 . . ?
N18 C71 C72 118.6(7) . . ?
N18 C71 C76 121.7(8) . . ?
C76 C71 C72 119.8(8) . . ?
C71 C72 H72 119.9 . . ?
C73 C72 C71 120.3(8) . . ?
C73 C72 H72 119.9 . . ?
C72 C73 H73 119.7 . . ?
C72 C73 C74 120.6(9) . . ?
C74 C73 H73 119.7 . . ?
C73 C74 H74 120.8 . . ?
C75 C74 C73 118.5(8) . . ?
C75 C74 H74 120.8 . . ?
C74 C75 H75 119.3 . . ?
C76 C75 C74 121.4(8) . . ?
C76 C75 H75 119.3 . . ?
C71 C76 H76 120.3 . . ?
C75 C76 C71 119.4(8) . . ?
C75 C76 H76 120.3 . . ?
N19 C77 C68 115.2(7) . . ?
N19 C77 C78 123.8(7) . . ?
C68 C77 C78 121.0(7) . . ?
C77 C78 H78A 109.5 . . ?
C77 C78 H78B 109.5 . . ?
C77 C78 H78C 109.5 . . ?
H78A C78 H78B 109.5 . . ?
H78A C78 H78C 109.5 . . ?
H78B C78 H78C 109.5 . . ?
N20 C79 C80 122.0(7) . . ?
C84 C79 N20 118.0(8) . . ?
C84 C79 C80 120.0(9) . . ?
C79 C80 H80 120.6 . . ?
C79 C80 C81 118.8(8) . . ?
C81 C80 H80 120.6 . . ?
C80 C81 H81 119.7 . . ?
C82 C81 C80 120.6(9) . . ?
C82 C81 H81 119.7 . . ?
C81 C82 H82 119.9 . . ?
C81 C82 C83 120.2(10) . . ?
C83 C82 H82 119.9 . . ?
C82 C83 H83 120.0 . . ?
C84 C83 C82 120.0(9) . . ?
C84 C83 H83 120.0 . . ?
C79 C84 H84 119.8 . . ?
C83 C84 C79 120.3(9) . . ?
C83 C84 H84 119.8 . . ?
N21 Cu3 N22 76.9(3) . . ?
N21 Cu3 N24 76.6(3) . . ?
N21 Cu3 N26 178.0(3) . . ?
N21 Cu3 N27 101.2(3) . . ?
N21 Cu3 N29 104.3(3) . . ?
N24 Cu3 N22 153.4(2) . . ?
N26 Cu3 N22 101.5(3) . . ?
N26 Cu3 N24 105.1(3) . . ?
N26 Cu3 N27 77.3(3) . . ?
N26 Cu3 N29 77.2(3) . . ?
N27 Cu3 N22 80.0(3) . . ?
N27 Cu3 N24 107.8(3) . . ?
N27 Cu3 N29 154.5(2) . . ?
N29 Cu3 N22 106.0(3) . . ?
N29 Cu3 N24 78.1(3) . . ?
C85 N21 Cu3 118.2(6) . . ?
C89 N21 Cu3 119.3(6) . . ?
C89 N21 C85 122.5(7) . . ?
N23 N22 Cu3 127.4(5) . . ?
C90 N22 Cu3 109.1(6) . . ?
C90 N22 N23 117.5(8) . . ?
N22 N23 H23 120.3 . . ?
N22 N23 C92 119.4(7) . . ?
C92 N23 H23 120.3 . . ?
N25 N24 Cu3 127.2(5) . . ?
C98 N24 Cu3 110.3(6) . . ?
C98 N24 N25 118.1(8) . . ?
N24 N25 H25 119.8 . . ?
N24 N25 C100 120.4(8) . . ?
C100 N25 H25 119.8 . . ?
C106 N26 Cu3 118.3(6) . . ?
C106 N26 C110 122.6(7) . . ?
C110 N26 Cu3 119.1(6) . . ?
N28 N27 Cu3 126.2(5) . . ?
C111 N27 Cu3 109.5(7) . . ?
C111 N27 N28 119.4(9) . . ?
N27 N28 H28 119.6 . . ?
N27 N28 C113 120.7(8) . . ?
C113 N28 H28 119.6 . . ?
N30 N29 Cu3 127.9(5) . . ?
C119 N29 Cu3 110.5(6) . . ?
C119 N29 N30 116.6(8) . . ?
N29 N30 H30 119.9 . . ?
N29 N30 C121 120.2(7) . . ?
C121 N30 H30 119.9 . . ?
N21 C85 C86 120.1(9) . . ?
N21 C85 C90 117.6(7) . . ?
C86 C85 C90 122.2(8) . . ?
C85 C86 H86 121.3 . . ?
C87 C86 C85 117.3(9) . . ?
C87 C86 H86 121.3 . . ?
C86 C87 H87 119.4 . . ?
C88 C87 C86 121.2(8) . . ?
C88 C87 H87 119.4 . . ?
C87 C88 H88 120.0 . . ?
C87 C88 C89 120.0(10) . . ?
C89 C88 H88 120.0 . . ?
N21 C89 C88 118.8(10) . . ?
N21 C89 C98 117.1(7) . . ?
C88 C89 C98 124.1(10) . . ?
N22 C90 C85 114.3(8) . . ?
N22 C90 C91 123.4(9) . . ?
C85 C90 C91 122.4(7) . . ?
C90 C91 H91A 109.5 . . ?
C90 C91 H91B 109.5 . . ?
C90 C91 H91C 109.5 . . ?
H91A C91 H91B 109.5 . . ?
H91A C91 H91C 109.5 . . ?
H91B C91 H91C 109.5 . . ?
C93 C92 N23 122.3(8) . . ?
C93 C92 C97 120.9(8) . . ?
C97 C92 N23 116.8(8) . . ?
C92 C93 H93 120.4 . . ?
C92 C93 C94 119.1(9) . . ?
C94 C93 H93 120.4 . . ?
C93 C94 H94 119.9 . . ?
C95 C94 C93 120.2(9) . . ?
C95 C94 H94 119.9 . . ?
C94 C95 H95 119.8 . . ?
C96 C95 C94 120.5(8) . . ?
C96 C95 H95 119.8 . . ?
C95 C96 H96 120.0 . . ?
C95 C96 C97 119.9(9) . . ?
C97 C96 H96 120.0 . . ?
C92 C97 C96 119.4(9) . . ?
C92 C97 H97 120.3 . . ?
C96 C97 H97 120.3 . . ?
N24 C98 C89 114.9(8) . . ?
N24 C98 C99 122.0(9) . . ?
C89 C98 C99 123.1(8) . . ?
C98 C99 H99A 109.5 . . ?
C98 C99 H99B 109.5 . . ?
C98 C99 H99C 109.5 . . ?
H99A C99 H99B 109.5 . . ?
H99A C99 H99C 109.5 . . ?
H99B C99 H99C 109.5 . . ?
C101 C100 N25 117.6(8) . . ?
C105 C100 N25 121.2(8) . . ?
C105 C100 C101 121.2(8) . . ?
C100 C101 H101 120.1 . . ?
C100 C101 C102 119.7(9) . . ?
C102 C101 H101 120.1 . . ?
C101 C102 H102 120.0 . . ?
C103 C102 C101 120.0(9) . . ?
C103 C102 H102 120.0 . . ?
C102 C103 H103 120.1 . . ?
C102 C103 C104 119.7(8) . . ?
C104 C103 H103 120.1 . . ?
C103 C104 H104 119.6 . . ?
C103 C104 C105 120.9(9) . . ?
C105 C104 H104 119.6 . . ?
C100 C105 C104 118.5(8) . . ?
C100 C105 H105 120.8 . . ?
C104 C105 H105 120.8 . . ?
N26 C106 C107 120.6(10) . . ?
N26 C106 C111 116.6(7) . . ?
C107 C106 C111 122.6(9) . . ?
C106 C107 H107 120.9 . . ?
C108 C107 C106 118.2(10) . . ?
C108 C107 H107 120.9 . . ?
C107 C108 H108 119.8 . . ?
C107 C108 C109 120.4(7) . . ?
C109 C108 H108 119.8 . . ?
C108 C109 H109 120.6 . . ?
C110 C109 C108 118.8(10) . . ?
C110 C109 H109 120.6 . . ?
N26 C110 C109 119.3(10) . . ?
N26 C110 C119 116.8(7) . . ?
C109 C110 C119 123.9(10) . . ?
N27 C111 C106 115.7(9) . . ?
N27 C111 C112 120.7(9) . . ?
C106 C111 C112 123.4(8) . . ?
C111 C112 H11A 109.5 . . ?
C111 C112 H11B 109.5 . . ?
C111 C112 H11C 109.5 . . ?
H11A C112 H11B 109.5 . . ?
H11A C112 H11C 109.5 . . ?
H11B C112 H11C 109.5 . . ?
C114 C113 N28 121.9(8) . . ?
C118 C113 N28 117.1(9) . . ?
C118 C113 C114 121.0(8) . . ?
C113 C114 H114 119.8 . . ?
C115 C114 C113 120.4(8) . . ?
C115 C114 H114 119.8 . . ?
C114 C115 H115 120.4 . . ?
C116 C115 C114 119.2(9) . . ?
C116 C115 H115 120.4 . . ?
C115 C116 H116 120.0 . . ?
C115 C116 C117 119.9(8) . . ?
C117 C116 H116 120.0 . . ?
C116 C117 H117 119.3 . . ?
C118 C117 C116 121.4(9) . . ?
C118 C117 H117 119.3 . . ?
C113 C118 C117 118.1(9) . . ?
C113 C118 H118 121.0 . . ?
C117 C118 H118 121.0 . . ?
N29 C119 C110 114.2(8) . . ?
N29 C119 C120 124.0(9) . . ?
C120 C119 C110 121.7(8) . . ?
C119 C120 H12A 109.5 . . ?
C119 C120 H12B 109.5 . . ?
C119 C120 H12C 109.5 . . ?
H12A C120 H12B 109.5 . . ?
H12A C120 H12C 109.5 . . ?
H12B C120 H12C 109.5 . . ?
C122 C121 N30 117.6(8) . . ?
C126 C121 N30 122.2(8) . . ?
C126 C121 C122 120.0(8) . . ?
C121 C122 H122 120.4 . . ?
C121 C122 C123 119.3(9) . . ?
C123 C122 H122 120.4 . . ?
C122 C123 H123 119.7 . . ?
C124 C123 C122 120.7(9) . . ?
C124 C123 H123 119.7 . . ?
C123 C124 H124 120.0 . . ?
C123 C124 C125 120.0(8) . . ?
C125 C124 H124 120.0 . . ?
C124 C125 H125 119.8 . . ?
C124 C125 C126 120.3(9) . . ?
C126 C125 H125 119.8 . . ?
C121 C126 H126 120.1 . . ?
C125 C126 C121 119.7(8) . . ?
C125 C126 H126 120.1 . . ?
N1 Cu1 N2 76.6(3) . . ?
N1 Cu1 N4 77.0(3) . . ?
N1 Cu1 N6 178.1(3) . . ?
N1 Cu1 N7 103.1(3) . . ?
N1 Cu1 N9 103.9(3) . . ?
N4 Cu1 N2 153.6(2) . . ?
N4 Cu1 N7 109.0(3) . . ?
N4 Cu1 N9 78.0(2) . . ?
N6 Cu1 N2 105.2(3) . . ?
N6 Cu1 N4 101.3(2) . . ?
N6 Cu1 N7 76.7(3) . . ?
N6 Cu1 N9 76.4(3) . . ?
N7 Cu1 N2 77.8(2) . . ?
N7 Cu1 N9 153.0(2) . . ?
N9 Cu1 N2 107.9(2) . . ?
C1 N1 Cu1 119.0(6) . . ?
C5 N1 Cu1 119.5(5) . . ?
C5 N1 C1 121.5(7) . . ?
N1 C1 C2 119.0(8) . . ?
N1 C1 C6 117.5(7) . . ?
C2 C1 C6 123.4(7) . . ?
N3 N2 Cu1 128.5(5) . . ?
C6 N2 Cu1 107.8(5) . . ?
C6 N2 N3 118.8(6) . . ?
C1 C2 H2 120.5 . . ?
C3 C2 C1 119.1(7) . . ?
C3 C2 H2 120.5 . . ?
N2 N3 H3 118.5 . . ?
N2 N3 C8 123.1(6) . . ?
C8 N3 H3 118.5 . . ?
C2 C3 H3A 119.7 . . ?
C2 C3 C4 120.6(8) . . ?
C4 C3 H3A 119.7 . . ?
N5 N4 Cu1 126.5(5) . . ?
C14 N4 Cu1 109.3(5) . . ?
C14 N4 N5 118.0(7) . . ?
C3 C4 H4 120.6 . . ?
C5 C4 C3 118.8(8) . . ?
C5 C4 H4 120.6 . . ?
N4 N5 H5 119.5 . . ?
N4 N5 C16 120.9(6) . . ?
C16 N5 H5 119.5 . . ?
N1 C5 C4 120.9(7) . . ?
N1 C5 C14 116.5(7) . . ?
C4 C5 C14 122.6(8) . . ?
C22 N6 Cu1 119.7(5) . . ?
C22 N6 C26 121.1(7) . . ?
C26 N6 Cu1 119.0(5) . . ?
C1 C6 C7 120.9(7) . . ?
N2 C6 C1 115.5(6) . . ?
N2 C6 C7 123.5(8) . . ?
N8 N7 Cu1 125.6(5) . . ?
C27 N7 Cu1 108.0(5) . . ?
C27 N7 N8 118.9(7) . . ?
C6 C7 H7A 109.5 . . ?
C6 C7 H7B 109.5 . . ?
C6 C7 H7C 109.5 . . ?
H7A C7 H7B 109.5 . . ?
H7A C7 H7C 109.5 . . ?
H7B C7 H7C 109.5 . . ?
N7 N8 H8 119.7 . . ?
N7 N8 C29 120.6(7) . . ?
C29 N8 H8 119.7 . . ?
N3 C8 C9 118.9(7) . . ?
C13 C8 N3 121.1(8) . . ?
C13 C8 C9 120.0(8) . . ?
N10 N9 Cu1 129.4(5) . . ?
C35 N9 Cu1 107.6(5) . . ?
C35 N9 N10 117.7(6) . . ?
C8 C9 H9 120.8 . . ?
C10 C9 C8 118.4(8) . . ?
C10 C9 H9 120.8 . . ?
N9 N10 H10 119.2 . . ?
N9 N10 C37 121.6(6) . . ?
C37 N10 H10 119.2 . . ?
C9 C10 H10A 118.6 . . ?
C9 C10 C11 122.8(9) . . ?
C11 C10 H10A 118.6 . . ?
C10 C11 H11 121.3 . . ?
C12 C11 C10 117.3(8) . . ?
C12 C11 H11 121.3 . . ?
C11 C12 H12 119.5 . . ?
C13 C12 C11 121.0(8) . . ?
C13 C12 H12 119.5 . . ?
C8 C13 H13A 120.0 . . ?
C12 C13 C8 120.1(8) . . ?
C12 C13 H13A 120.0 . . ?
N4 C14 C5 114.4(7) . . ?
N4 C14 C15 124.3(7) . . ?
C5 C14 C15 121.2(7) . . ?
C14 C15 H15A 109.5 . . ?
C14 C15 H15B 109.5 . . ?
C14 C15 H15C 109.5 . . ?
H15A C15 H15B 109.5 . . ?
H15A C15 H15C 109.5 . . ?
H15B C15 H15C 109.5 . . ?
N5 C16 C17 122.1(7) . . ?
N5 C16 C21 118.7(7) . . ?
C21 C16 C17 119.2(8) . . ?
C16 C17 H17 119.6 . . ?
C18 C17 C16 120.7(8) . . ?
C18 C17 H17 119.6 . . ?
C17 C18 H18A 119.6 . . ?
C17 C18 C19 120.8(9) . . ?
C19 C18 H18A 119.6 . . ?
C18 C19 H19 121.0 . . ?
C20 C19 C18 117.9(9) . . ?
C20 C19 H19 121.0 . . ?
C19 C20 H20A 119.1 . . ?
C21 C20 C19 121.7(8) . . ?
C21 C20 H20A 119.1 . . ?
C16 C21 H21 120.2 . . ?
C20 C21 C16 119.7(9) . . ?
C20 C21 H21 120.2 . . ?
N6 C22 C23 121.1(7) . . ?
N6 C22 C27 115.2(7) . . ?
C23 C22 C27 123.7(8) . . ?
C22 C23 H23A 120.8 . . ?
C24 C23 C22 118.5(8) . . ?
C24 C23 H23A 120.8 . . ?
C23 C24 H24 119.9 . . ?
C23 C24 C25 120.2(8) . . ?
C25 C24 H24 119.9 . . ?
C24 C25 H25A 120.3 . . ?
C24 C25 C26 119.3(7) . . ?
C26 C25 H25A 120.3 . . ?
N6 C26 C25 119.8(8) . . ?
N6 C26 C35 116.8(7) . . ?
C25 C26 C35 123.4(7) . . ?
N7 C27 C22 115.2(7) . . ?
N7 C27 C28 124.2(7) . . ?
C22 C27 C28 120.6(8) . . ?
C27 C28 H28A 109.5 . . ?
C27 C28 H28B 109.5 . . ?
C27 C28 H28C 109.5 . . ?
H28A C28 H28B 109.5 . . ?
H28A C28 H28C 109.5 . . ?
H28B C28 H28C 109.5 . . ?
N8 C29 C30 117.9(8) . . ?
C34 C29 N8 121.9(7) . . ?
C34 C29 C30 120.2(8) . . ?
C29 C30 H30A 120.3 . . ?
C31 C30 C29 119.3(9) . . ?
C31 C30 H30A 120.3 . . ?
C30 C31 H31 120.0 . . ?
C30 C31 C32 120.1(9) . . ?
C32 C31 H31 120.0 . . ?
C31 C32 H32 120.0 . . ?
C33 C32 C31 119.9(9) . . ?
C33 C32 H32 120.0 . . ?
C32 C33 H33 119.6 . . ?
C32 C33 C34 120.7(9) . . ?
C34 C33 H33 119.6 . . ?
C29 C34 H34 120.1 . . ?
C33 C34 C29 119.7(7) . . ?
C33 C34 H34 120.1 . . ?
N9 C35 C26 116.1(6) . . ?
N9 C35 C36 123.0(8) . . ?
C26 C35 C36 120.9(7) . . ?
C35 C36 H36A 109.5 . . ?
C35 C36 H36B 109.5 . . ?
C35 C36 H36C 109.5 . . ?
H36A C36 H36B 109.5 . . ?
H36A C36 H36C 109.5 . . ?
H36B C36 H36C 109.5 . . ?
N10 C37 C38 121.3(8) . . ?
C42 C37 N10 118.2(7) . . ?
C42 C37 C38 120.5(8) . . ?
C37 C38 H38 120.4 . . ?
C39 C38 C37 119.2(8) . . ?
C39 C38 H38 120.4 . . ?
C38 C39 H39 119.6 . . ?
C38 C39 C40 120.9(8) . . ?
C40 C39 H39 119.6 . . ?
C39 C40 H40 120.1 . . ?
C39 C40 C41 119.8(9) . . ?
C41 C40 H40 120.1 . . ?
C40 C41 H41 120.2 . . ?
C40 C41 C42 119.6(9) . . ?
C42 C41 H41 120.2 . . ?
C37 C42 C41 119.9(8) . . ?
C37 C42 H42 120.1 . . ?
C41 C42 H42 120.1 . . ?
O13 Cl4 O14 109.6(5) . . ?
O13 Cl4 O15 108.5(5) . . ?
O15 Cl4 O14 108.8(4) . . ?
O16 Cl4 O13 111.2(5) . . ?
O16 Cl4 O14 109.1(5) . . ?
O16 Cl4 O15 109.6(6) . . ?
O1 Cl1 O2 108.6(8) . . ?
O1 Cl1 O4 111.5(8) . . ?
O2 Cl1 O4 109.6(6) . . ?
O3 Cl1 O1 109.0(6) . . ?
O3 Cl1 O2 109.0(5) . . ?
O3 Cl1 O4 109.0(7) . . ?
O5 Cl2 O6 114.9(6) . . ?
O5 Cl2 O7 106.9(6) . . ?
O5 Cl2 O8 112.5(6) . . ?
O6 Cl2 O7 103.5(5) . . ?
O8 Cl2 O6 111.5(5) . . ?
O8 Cl2 O7 106.8(5) . . ?
O18 Cl5 O17 108.4(4) . . ?
O19 Cl5 O17 109.9(5) . . ?
O19 Cl5 O18 108.5(5) . . ?
O20 Cl5 O17 110.9(5) . . ?
O20 Cl5 O18 108.9(6) . . ?
O20 Cl5 O19 110.2(4) . . ?
O21 Cl6 O22 108.7(4) . . ?
O23 Cl6 O21 109.9(5) . . ?
O23 Cl6 O22 109.9(5) . . ?
O24 Cl6 O21 109.2(4) . . ?
O24 Cl6 O22 109.4(5) . . ?
O24 Cl6 O23 109.7(5) . . ?
O9 Cl3 O11 108.9(5) . . ?
O9 Cl3 O12 109.4(4) . . ?
O10 Cl3 O9 109.6(5) . . ?
O10 Cl3 O11 108.4(5) . . ?
O10 Cl3 O12 110.2(6) . . ?
O11 Cl3 O12 110.3(6) . . ?

loop_
_geom_bond_atom_site_label_1
_geom_bond_atom_site_label_2
_geom_bond_distance
_geom_bond_site_symmetry_2
_geom_bond_publ_flag
Cu2 N11 1.917(7) . ?
Cu2 N12 2.252(7) . ?
Cu2 N14 2.358(6) . ?
Cu2 N16 1.927(7) . ?
Cu2 N17 2.331(6) . ?
Cu2 N19 2.278(7) . ?
N11 C43 1.343(11) . ?
N11 C47 1.358(10) . ?
N12 N13 1.352(9) . ?
N12 C48 1.300(11) . ?
N13 H13 0.8600 . ?
N13 C50 1.401(11) . ?
N14 N15 1.358(10) . ?
N14 C56 1.295(11) . ?
N15 H15 0.8600 . ?
N15 C58 1.399(12) . ?
N16 C64 1.352(9) . ?
N16 C68 1.339(11) . ?
N17 N18 1.360(10) . ?
N17 C69 1.296(10) . ?
N18 H18 0.8600 . ?
N18 C71 1.385(11) . ?
N19 N20 1.357(9) . ?
N19 C77 1.293(11) . ?
N20 H20 0.8600 . ?
N20 C79 1.392(11) . ?
C43 C44 1.377(12) . ?
C43 C48 1.490(11) . ?
C44 H44 0.9300 . ?
C44 C45 1.397(13) . ?
C45 H45 0.9300 . ?
C45 C46 1.367(14) . ?
C46 H46 0.9300 . ?
C46 C47 1.393(12) . ?
C47 C56 1.456(13) . ?
C48 C49 1.484(11) . ?
C49 H49A 0.9600 . ?
C49 H49B 0.9600 . ?
C49 H49C 0.9600 . ?
C50 C51 1.391(11) . ?
C50 C55 1.401(12) . ?
C51 H51 0.9300 . ?
C51 C52 1.386(13) . ?
C52 H52 0.9300 . ?
C52 C53 1.379(14) . ?
C53 H53 0.9300 . ?
C53 C54 1.372(13) . ?
C54 H54 0.9300 . ?
C54 C55 1.381(12) . ?
C55 H55 0.9300 . ?
C56 C57 1.510(10) . ?
C57 H57A 0.9600 . ?
C57 H57B 0.9600 . ?
C57 H57C 0.9600 . ?
C58 C59 1.401(11) . ?
C58 C63 1.385(13) . ?
C59 H59 0.9300 . ?
C59 C60 1.371(13) . ?
C60 H60 0.9300 . ?
C60 C61 1.386(13) . ?
C61 H61 0.9300 . ?
C61 C62 1.387(14) . ?
C62 H62 0.9300 . ?
C62 C63 1.379(15) . ?
C63 H63 0.9300 . ?
C64 C65 1.386(11) . ?
C64 C69 1.470(12) . ?
C65 H65 0.9300 . ?
C65 C66 1.388(14) . ?
C66 H66 0.9300 . ?
C66 C67 1.371(13) . ?
C67 H67 0.9300 . ?
C67 C68 1.386(12) . ?
C68 C77 1.480(10) . ?
C69 C70 1.487(9) . ?
C70 H70A 0.9600 . ?
C70 H70B 0.9600 . ?
C70 H70C 0.9600 . ?
C71 C72 1.399(12) . ?
C71 C76 1.395(10) . ?
C72 H72 0.9300 . ?
C72 C73 1.367(12) . ?
C73 H73 0.9300 . ?
C73 C74 1.411(13) . ?
C74 H74 0.9300 . ?
C74 C75 1.387(14) . ?
C75 H75 0.9300 . ?
C75 C76 1.384(13) . ?
C76 H76 0.9300 . ?
C77 C78 1.495(11) . ?
C78 H78A 0.9600 . ?
C78 H78B 0.9600 . ?
C78 H78C 0.9600 . ?
C79 C80 1.399(12) . ?
C79 C84 1.385(11) . ?
C80 H80 0.9300 . ?
C80 C81 1.405(13) . ?
C81 H81 0.9300 . ?
C81 C82 1.365(14) . ?
C82 H82 0.9300 . ?
C82 C83 1.395(15) . ?
C83 H83 0.9300 . ?
C83 C84 1.376(14) . ?
C84 H84 0.9300 . ?
Cu3 N21 1.943(6) . ?
Cu3 N22 2.286(8) . ?
Cu3 N24 2.264(8) . ?
Cu3 N26 1.943(6) . ?
Cu3 N27 2.240(8) . ?
Cu3 N29 2.247(8) . ?
N21 C85 1.351(12) . ?
N21 C89 1.340(13) . ?
N22 N23 1.361(11) . ?
N22 C90 1.297(10) . ?
N23 H23 0.8600 . ?
N23 C92 1.404(10) . ?
N24 N25 1.359(11) . ?
N24 C98 1.306(10) . ?
N25 H25 0.8600 . ?
N25 C100 1.423(11) . ?
N26 C106 1.324(13) . ?
N26 C110 1.335(13) . ?
N27 N28 1.360(11) . ?
N27 C111 1.283(11) . ?
N28 H28 0.8600 . ?
N28 C113 1.405(10) . ?
N29 N30 1.345(11) . ?
N29 C119 1.309(10) . ?
N30 H30 0.8600 . ?
N30 C121 1.408(11) . ?
C85 C86 1.412(11) . ?
C85 C90 1.462(13) . ?
C86 H86 0.9300 . ?
C86 C87 1.393(16) . ?
C87 H87 0.9300 . ?
C87 C88 1.355(17) . ?
C88 H88 0.9300 . ?
C88 C89 1.408(11) . ?
C89 C98 1.453(15) . ?
C90 C91 1.507(13) . ?
C91 H91A 0.9600 . ?
C91 H91B 0.9600 . ?
C91 H91C 0.9600 . ?
C92 C93 1.371(13) . ?
C92 C97 1.394(13) . ?
C93 H93 0.9300 . ?
C93 C94 1.404(11) . ?
C94 H94 0.9300 . ?
C94 C95 1.382(14) . ?
C95 H95 0.9300 . ?
C95 C96 1.370(15) . ?
C96 H96 0.9300 . ?
C96 C97 1.399(12) . ?
C97 H97 0.9300 . ?
C98 C99 1.502(14) . ?
C99 H99A 0.9600 . ?
C99 H99B 0.9600 . ?
C99 H99C 0.9600 . ?
C100 C101 1.377(13) . ?
C100 C105 1.376(12) . ?
C101 H101 0.9300 . ?
C101 C102 1.395(12) . ?
C102 H102 0.9300 . ?
C102 C103 1.370(14) . ?
C103 H103 0.9300 . ?
C103 C104 1.385(14) . ?
C104 H104 0.9300 . ?
C104 C105 1.394(11) . ?
C105 H105 0.9300 . ?
C106 C107 1.400(11) . ?
C106 C111 1.464(15) . ?
C107 H107 0.9300 . ?
C107 C108 1.361(17) . ?
C108 H108 0.9300 . ?
C108 C109 1.398(17) . ?
C109 H109 0.9300 . ?
C109 C110 1.391(11) . ?
C110 C119 1.475(14) . ?
C111 C112 1.541(15) . ?
C112 H11A 0.9600 . ?
C112 H11B 0.9600 . ?
C112 H11C 0.9600 . ?
C113 C114 1.401(13) . ?
C113 C118 1.385(14) . ?
C114 H114 0.9300 . ?
C114 C115 1.389(11) . ?
C115 H115 0.9300 . ?
C115 C116 1.386(14) . ?
C116 H116 0.9300 . ?
C116 C117 1.398(15) . ?
C117 H117 0.9300 . ?
C117 C118 1.393(13) . ?
C118 H118 0.9300 . ?
C119 C120 1.468(14) . ?
C120 H12A 0.9600 . ?
C120 H12B 0.9600 . ?
C120 H12C 0.9600 . ?
C121 C122 1.396(13) . ?
C121 C126 1.395(13) . ?
C122 H122 0.9300 . ?
C122 C123 1.396(13) . ?
C123 H123 0.9300 . ?
C123 C124 1.377(14) . ?
C124 H124 0.9300 . ?
C124 C125 1.385(14) . ?
C125 H125 0.9300 . ?
C125 C126 1.390(12) . ?
C126 H126 0.9300 . ?
Cu1 N1 1.919(7) . ?
Cu1 N2 2.325(6) . ?
Cu1 N4 2.270(7) . ?
Cu1 N6 1.935(7) . ?
Cu1 N7 2.293(7) . ?
Cu1 N9 2.323(6) . ?
N1 C1 1.361(9) . ?
N1 C5 1.342(11) . ?
C1 C2 1.410(12) . ?
C1 C6 1.450(12) . ?
N2 N3 1.361(10) . ?
N2 C6 1.294(11) . ?
C2 H2 0.9300 . ?
C2 C3 1.359(13) . ?
N3 H3 0.8600 . ?
N3 C8 1.398(12) . ?
C3 H3A 0.9300 . ?
C3 C4 1.396(11) . ?
N4 N5 1.365(8) . ?
N4 C14 1.305(11) . ?
C4 H4 0.9300 . ?
C4 C5 1.370(12) . ?
N5 H5 0.8600 . ?
N5 C16 1.383(11) . ?
C5 C14 1.476(9) . ?
N6 C22 1.343(11) . ?
N6 C26 1.352(9) . ?
C6 C7 1.498(9) . ?
N7 N8 1.359(9) . ?
N7 C27 1.283(11) . ?
C7 H7A 0.9600 . ?
C7 H7B 0.9600 . ?
C7 H7C 0.9600 . ?
N8 H8 0.8600 . ?
N8 C29 1.394(11) . ?
C8 C9 1.402(13) . ?
C8 C13 1.387(11) . ?
N9 N10 1.357(10) . ?
N9 C35 1.300(10) . ?
C9 H9 0.9300 . ?
C9 C10 1.364(15) . ?
N10 H10 0.8600 . ?
N10 C37 1.395(11) . ?
C10 H10A 0.9300 . ?
C10 C11 1.400(13) . ?
C11 H11 0.9300 . ?
C11 C12 1.391(13) . ?
C12 H12 0.9300 . ?
C12 C13 1.377(12) . ?
C13 H13A 0.9300 . ?
C14 C15 1.488(11) . ?
C15 H15A 0.9600 . ?
C15 H15B 0.9600 . ?
C15 H15C 0.9600 . ?
C16 C17 1.401(12) . ?
C16 C21 1.393(11) . ?
C17 H17 0.9300 . ?
C17 C18 1.368(13) . ?
C18 H18A 0.9300 . ?
C18 C19 1.409(13) . ?
C19 H19 0.9300 . ?
C19 C20 1.393(16) . ?
C20 H20A 0.9300 . ?
C20 C21 1.383(14) . ?
C21 H21 0.9300 . ?
C22 C23 1.400(12) . ?
C22 C27 1.481(10) . ?
C23 H23A 0.9300 . ?
C23 C24 1.375(12) . ?
C24 H24 0.9300 . ?
C24 C25 1.389(13) . ?
C25 H25A 0.9300 . ?
C25 C26 1.396(12) . ?
C26 C35 1.462(12) . ?
C27 C28 1.493(11) . ?
C28 H28A 0.9600 . ?
C28 H28B 0.9600 . ?
C28 H28C 0.9600 . ?
C29 C30 1.403(11) . ?
C29 C34 1.387(12) . ?
C30 H30A 0.9300 . ?
C30 C31 1.377(15) . ?
C31 H31 0.9300 . ?
C31 C32 1.404(15) . ?
C32 H32 0.9300 . ?
C32 C33 1.369(13) . ?
C33 H33 0.9300 . ?
C33 C34 1.380(13) . ?
C34 H34 0.9300 . ?
C35 C36 1.507(9) . ?
C36 H36A 0.9600 . ?
C36 H36B 0.9600 . ?
C36 H36C 0.9600 . ?
C37 C38 1.408(11) . ?
C37 C42 1.370(13) . ?
C38 H38 0.9300 . ?
C38 C39 1.377(12) . ?
C39 H39 0.9300 . ?
C39 C40 1.380(14) . ?
C40 H40 0.9300 . ?
C40 C41 1.398(14) . ?
C41 H41 0.9300 . ?
C41 C42 1.399(13) . ?
C42 H42 0.9300 . ?
Cl4 O13 1.419(7) . ?
Cl4 O14 1.458(7) . ?
Cl4 O15 1.432(8) . ?
Cl4 O16 1.414(8) . ?
Cl1 O1 1.428(9) . ?
Cl1 O2 1.434(11) . ?
Cl1 O3 1.409(7) . ?
Cl1 O4 1.436(10) . ?
Cl2 O5 1.362(10) . ?
Cl2 O6 1.412(8) . ?
Cl2 O7 1.492(9) . ?
Cl2 O8 1.407(6) . ?
Cl5 O17 1.449(7) . ?
Cl5 O18 1.445(8) . ?
Cl5 O19 1.423(7) . ?
Cl5 O20 1.408(8) . ?
Cl6 O21 1.438(6) . ?
Cl6 O22 1.452(8) . ?
Cl6 O23 1.429(7) . ?
Cl6 O24 1.426(7) . ?
Cl3 O9 1.435(7) . ?
Cl3 O10 1.416(9) . ?
Cl3 O11 1.438(8) . ?
Cl3 O12 1.440(9) . ?

loop_
_geom_torsion_atom_site_label_1
_geom_torsion_atom_site_label_2
_geom_torsion_atom_site_label_3
_geom_torsion_atom_site_label_4
_geom_torsion
_geom_torsion_site_symmetry_1
_geom_torsion_site_symmetry_2
_geom_torsion_site_symmetry_3
_geom_torsion_site_symmetry_4
_geom_torsion_publ_flag
Cu2 N11 C43 C44 178.1(7) . . . . ?
Cu2 N11 C43 C48 -4.1(10) . . . . ?
Cu2 N11 C47 C46 179.5(6) . . . . ?
Cu2 N11 C47 C56 -1.9(10) . . . . ?
Cu2 N12 N13 C50 -46.9(10) . . . . ?
Cu2 N12 C48 C43 17.7(8) . . . . ?
Cu2 N12 C48 C49 -161.8(7) . . . . ?
Cu2 N14 N15 C58 -41.5(11) . . . . ?
Cu2 N14 C56 C47 22.4(8) . . . . ?
Cu2 N14 C56 C57 -156.6(7) . . . . ?
Cu2 N16 C64 C65 176.6(7) . . . . ?
Cu2 N16 C64 C69 -6.2(10) . . . . ?
Cu2 N16 C68 C67 -177.2(7) . . . . ?
Cu2 N16 C68 C77 0.6(10) . . . . ?
Cu2 N17 N18 C71 -40.4(11) . . . . ?
Cu2 N17 C69 C64 21.7(8) . . . . ?
Cu2 N17 C69 C70 -157.7(7) . . . . ?
Cu2 N19 N20 C79 -48.6(10) . . . . ?
Cu2 N19 C77 C68 21.2(8) . . . . ?
Cu2 N19 C77 C78 -158.0(7) . . . . ?
N11 C43 C44 C45 1.2(14) . . . . ?
N11 C43 C48 N12 -11.0(10) . . . . ?
N11 C43 C48 C49 168.6(8) . . . . ?
N11 C47 C56 N14 -16.7(11) . . . . ?
N11 C47 C56 C57 162.3(8) . . . . ?
N12 N13 C50 C51 155.0(8) . . . . ?
N12 N13 C50 C55 -25.4(12) . . . . ?
N13 N12 C48 C43 174.7(7) . . . . ?
N13 N12 C48 C49 -4.9(12) . . . . ?
N13 C50 C51 C52 179.8(9) . . . . ?
N13 C50 C55 C54 179.1(8) . . . . ?
N14 N15 C58 C59 -19.5(13) . . . . ?
N14 N15 C58 C63 160.9(8) . . . . ?
N15 N14 C56 C47 176.7(7) . . . . ?
N15 N14 C56 C57 -2.4(12) . . . . ?
N15 C58 C59 C60 175.0(8) . . . . ?
N15 C58 C63 C62 -179.0(9) . . . . ?
N16 C64 C65 C66 0.4(15) . . . . ?
N16 C64 C69 N17 -13.2(11) . . . . ?
N16 C64 C69 C70 166.2(7) . . . . ?
N16 C68 C77 N19 -16.7(11) . . . . ?
N16 C68 C77 C78 162.5(8) . . . . ?
N17 N18 C71 C72 153.6(8) . . . . ?
N17 N18 C71 C76 -27.3(12) . . . . ?
N18 N17 C69 C64 175.0(7) . . . . ?
N18 N17 C69 C70 -4.4(12) . . . . ?
N18 C71 C72 C73 -178.3(9) . . . . ?
N18 C71 C76 C75 178.8(8) . . . . ?
N19 N20 C79 C80 -21.0(13) . . . . ?
N19 N20 C79 C84 160.1(8) . . . . ?
N20 N19 C77 C68 174.5(7) . . . . ?
N20 N19 C77 C78 -4.7(12) . . . . ?
N20 C79 C80 C81 177.1(8) . . . . ?
N20 C79 C84 C83 -177.5(9) . . . . ?
C43 N11 C47 C46 -1.4(12) . . . . ?
C43 N11 C47 C56 177.2(7) . . . . ?
C43 C44 C45 C46 1.2(15) . . . . ?
C44 C43 C48 N12 166.8(8) . . . . ?
C44 C43 C48 C49 -13.6(13) . . . . ?
C44 C45 C46 C47 -3.5(15) . . . . ?
C45 C46 C47 N11 3.6(14) . . . . ?
C45 C46 C47 C56 -174.9(9) . . . . ?
C46 C47 C56 N14 161.8(8) . . . . ?
C46 C47 C56 C57 -19.1(13) . . . . ?
C47 N11 C43 C44 -1.0(12) . . . . ?
C47 N11 C43 C48 176.8(7) . . . . ?
C48 N12 N13 C50 161.2(8) . . . . ?
C48 C43 C44 C45 -176.5(9) . . . . ?
C50 C51 C52 C53 1.3(15) . . . . ?
C51 C50 C55 C54 -1.3(13) . . . . ?
C51 C52 C53 C54 -1.8(16) . . . . ?
C52 C53 C54 C55 0.7(15) . . . . ?
C53 C54 C55 C50 0.8(14) . . . . ?
C55 C50 C51 C52 0.2(13) . . . . ?
C56 N14 N15 C58 170.9(8) . . . . ?
C58 C59 C60 C61 4.9(14) . . . . ?
C59 C58 C63 C62 1.3(14) . . . . ?
C59 C60 C61 C62 -0.3(15) . . . . ?
C60 C61 C62 C63 -3.8(15) . . . . ?
C61 C62 C63 C58 3.3(15) . . . . ?
C63 C58 C59 C60 -5.4(13) . . . . ?
C64 N16 C68 C67 0.0(13) . . . . ?
C64 N16 C68 C77 177.8(7) . . . . ?
C64 C65 C66 C67 0.2(17) . . . . ?
C65 C64 C69 N17 163.8(8) . . . . ?
C65 C64 C69 C70 -16.8(13) . . . . ?
C65 C66 C67 C68 -0.7(17) . . . . ?
C66 C67 C68 N16 0.6(15) . . . . ?
C66 C67 C68 C77 -177.0(9) . . . . ?
C67 C68 C77 N19 160.9(9) . . . . ?
C67 C68 C77 C78 -19.8(13) . . . . ?
C68 N16 C64 C65 -0.5(13) . . . . ?
C68 N16 C64 C69 176.6(7) . . . . ?
C69 N17 N18 C71 172.5(8) . . . . ?
C69 C64 C65 C66 -176.5(9) . . . . ?
C71 C72 C73 C74 -1.2(15) . . . . ?
C72 C71 C76 C75 -2.1(13) . . . . ?
C72 C73 C74 C75 -0.7(15) . . . . ?
C73 C74 C75 C76 1.2(15) . . . . ?
C74 C75 C76 C71 0.2(14) . . . . ?
C76 C71 C72 C73 2.6(13) . . . . ?
C77 N19 N20 C79 163.4(8) . . . . ?
C79 C80 C81 C82 1.8(15) . . . . ?
C80 C79 C84 C83 3.6(14) . . . . ?
C80 C81 C82 C83 0.8(17) . . . . ?
C81 C82 C83 C84 -1.3(17) . . . . ?
C82 C83 C84 C79 -1.0(16) . . . . ?
C84 C79 C80 C81 -4.0(13) . . . . ?
Cu3 N21 C85 C86 176.3(6) . . . . ?
Cu3 N21 C85 C90 -0.2(10) . . . . ?
Cu3 N21 C89 C88 -175.4(7) . . . . ?
Cu3 N21 C89 C98 2.7(10) . . . . ?
Cu3 N22 N23 C92 51.3(11) . . . . ?
Cu3 N22 C90 C85 -21.1(10) . . . . ?
Cu3 N22 C90 C91 159.2(8) . . . . ?
Cu3 N24 N25 C100 42.1(11) . . . . ?
Cu3 N24 C98 C89 -13.8(9) . . . . ?
Cu3 N24 C98 C99 167.2(7) . . . . ?
Cu3 N26 C106 C107 177.6(7) . . . . ?
Cu3 N26 C106 C111 2.5(11) . . . . ?
Cu3 N26 C110 C109 -176.4(7) . . . . ?
Cu3 N26 C110 C119 1.8(10) . . . . ?
Cu3 N27 N28 C113 54.7(10) . . . . ?
Cu3 N27 C111 C106 -16.6(10) . . . . ?
Cu3 N27 C111 C112 159.8(8) . . . . ?
Cu3 N29 N30 C121 43.2(11) . . . . ?
Cu3 N29 C119 C110 -15.5(9) . . . . ?
Cu3 N29 C119 C120 166.8(8) . . . . ?
N21 C85 C86 C87 -0.6(13) . . . . ?
N21 C85 C90 N22 16.2(12) . . . . ?
N21 C85 C90 C91 -164.1(9) . . . . ?
N21 C89 C98 N24 8.8(12) . . . . ?
N21 C89 C98 C99 -172.3(9) . . . . ?
N22 N23 C92 C93 16.4(13) . . . . ?
N22 N23 C92 C97 -165.3(8) . . . . ?
N23 N22 C90 C85 -176.2(8) . . . . ?
N23 N22 C90 C91 4.2(14) . . . . ?
N23 C92 C93 C94 179.0(8) . . . . ?
N23 C92 C97 C96 -178.7(8) . . . . ?
N24 N25 C100 C101 -151.7(8) . . . . ?
N24 N25 C100 C105 32.0(13) . . . . ?
N25 N24 C98 C89 -171.8(8) . . . . ?
N25 N24 C98 C99 9.2(13) . . . . ?
N25 C100 C101 C102 -176.1(8) . . . . ?
N25 C100 C105 C104 177.7(8) . . . . ?
N26 C106 C107 C108 -0.2(14) . . . . ?
N26 C106 C111 N27 11.0(13) . . . . ?
N26 C106 C111 C112 -165.3(9) . . . . ?
N26 C110 C119 N29 10.5(12) . . . . ?
N26 C110 C119 C120 -171.8(8) . . . . ?
N27 N28 C113 C114 13.7(13) . . . . ?
N27 N28 C113 C118 -170.0(8) . . . . ?
N28 N27 C111 C106 -173.3(8) . . . . ?
N28 N27 C111 C112 3.1(14) . . . . ?
N28 C113 C114 C115 178.9(8) . . . . ?
N28 C113 C118 C117 -177.2(9) . . . . ?
N29 N30 C121 C122 -152.6(8) . . . . ?
N29 N30 C121 C126 31.8(13) . . . . ?
N30 N29 C119 C110 -172.5(7) . . . . ?
N30 N29 C119 C120 9.9(13) . . . . ?
N30 C121 C122 C123 -174.8(8) . . . . ?
N30 C121 C126 C125 175.8(8) . . . . ?
C85 N21 C89 C88 2.7(13) . . . . ?
C85 N21 C89 C98 -179.3(8) . . . . ?
C85 C86 C87 C88 1.9(15) . . . . ?
C86 C85 C90 N22 -160.1(9) . . . . ?
C86 C85 C90 C91 19.5(14) . . . . ?
C86 C87 C88 C89 -1.1(15) . . . . ?
C87 C88 C89 N21 -1.2(14) . . . . ?
C87 C88 C89 C98 -179.1(9) . . . . ?
C88 C89 C98 N24 -173.3(8) . . . . ?
C88 C89 C98 C99 5.6(14) . . . . ?
C89 N21 C85 C86 -1.8(13) . . . . ?
C89 N21 C85 C90 -178.2(8) . . . . ?
C90 N22 N23 C92 -158.8(8) . . . . ?
C90 C85 C86 C87 175.7(9) . . . . ?
C92 C93 C94 C95 0.4(13) . . . . ?
C93 C92 C97 C96 -0.4(14) . . . . ?
C93 C94 C95 C96 -2.0(14) . . . . ?
C94 C95 C96 C97 2.4(15) . . . . ?
C95 C96 C97 C92 -1.2(15) . . . . ?
C97 C92 C93 C94 0.8(13) . . . . ?
C98 N24 N25 C100 -164.1(8) . . . . ?
C100 C101 C102 C103 -1.2(13) . . . . ?
C101 C100 C105 C104 1.5(13) . . . . ?
C101 C102 C103 C104 0.5(14) . . . . ?
C102 C103 C104 C105 1.3(14) . . . . ?
C103 C104 C105 C100 -2.2(13) . . . . ?
C105 C100 C101 C102 0.2(13) . . . . ?
C106 N26 C110 C109 3.5(13) . . . . ?
C106 N26 C110 C119 -178.3(8) . . . . ?
C106 C107 C108 C109 1.3(14) . . . . ?
C107 C106 C111 N27 -164.0(9) . . . . ?
C107 C106 C111 C112 19.7(15) . . . . ?
C107 C108 C109 C110 -0.1(15) . . . . ?
C108 C109 C110 N26 -2.2(13) . . . . ?
C108 C109 C110 C119 179.7(9) . . . . ?
C109 C110 C119 N29 -171.4(8) . . . . ?
C109 C110 C119 C120 6.4(14) . . . . ?
C110 N26 C106 C107 -2.3(13) . . . . ?
C110 N26 C106 C111 -177.4(8) . . . . ?
C111 N27 N28 C113 -152.8(9) . . . . ?
C111 C106 C107 C108 174.6(9) . . . . ?
C113 C114 C115 C116 -2.3(14) . . . . ?
C114 C113 C118 C117 -0.9(14) . . . . ?
C114 C115 C116 C117 0.0(15) . . . . ?
C115 C116 C117 C118 1.9(16) . . . . ?
C116 C117 C118 C113 -1.5(15) . . . . ?
C118 C113 C114 C115 2.8(14) . . . . ?
C119 N29 N30 C121 -164.5(8) . . . . ?
C121 C122 C123 C124 -2.0(14) . . . . ?
C122 C121 C126 C125 0.3(13) . . . . ?
C122 C123 C124 C125 1.9(15) . . . . ?
C123 C124 C125 C126 -0.7(14) . . . . ?
C124 C125 C126 C121 -0.5(13) . . . . ?
C126 C121 C122 C123 0.9(13) . . . . ?
Cu1 N1 C1 C2 179.7(6) . . . . ?
Cu1 N1 C1 C6 -3.9(10) . . . . ?
Cu1 N1 C5 C4 176.6(6) . . . . ?
Cu1 N1 C5 C14 -5.7(10) . . . . ?
Cu1 N2 N3 C8 -40.8(11) . . . . ?
Cu1 N2 C6 C1 19.4(8) . . . . ?
Cu1 N2 C6 C7 -158.6(7) . . . . ?
Cu1 N4 N5 C16 -52.4(10) . . . . ?
Cu1 N4 C14 C5 17.6(8) . . . . ?
Cu1 N4 C14 C15 -160.6(7) . . . . ?
Cu1 N6 C22 C23 -173.6(6) . . . . ?
Cu1 N6 C22 C27 3.8(9) . . . . ?
Cu1 N6 C26 C25 171.5(6) . . . . ?
Cu1 N6 C26 C35 -9.1(9) . . . . ?
Cu1 N7 N8 C29 -50.2(10) . . . . ?
Cu1 N7 C27 C22 24.9(8) . . . . ?
Cu1 N7 C27 C28 -154.8(7) . . . . ?
Cu1 N9 N10 C37 -33.9(11) . . . . ?
Cu1 N9 C35 C26 18.6(8) . . . . ?
Cu1 N9 C35 C36 -161.6(6) . . . . ?
N1 C1 C2 C3 4.6(14) . . . . ?
N1 C1 C6 N2 -12.9(11) . . . . ?
N1 C1 C6 C7 165.2(8) . . . . ?
N1 C5 C14 N4 -10.0(11) . . . . ?
N1 C5 C14 C15 168.3(8) . . . . ?
C1 N1 C5 C4 -2.0(12) . . . . ?
C1 N1 C5 C14 175.7(7) . . . . ?
C1 C2 C3 C4 -4.0(15) . . . . ?
N2 N3 C8 C9 165.8(8) . . . . ?
N2 N3 C8 C13 -15.6(13) . . . . ?
C2 C1 C6 N2 163.3(8) . . . . ?
C2 C1 C6 C7 -18.6(12) . . . . ?
C2 C3 C4 C5 0.4(15) . . . . ?
N3 N2 C6 C1 176.7(7) . . . . ?
N3 N2 C6 C7 -1.4(12) . . . . ?
N3 C8 C9 C10 -179.5(9) . . . . ?
N3 C8 C13 C12 175.4(8) . . . . ?
C3 C4 C5 N1 2.7(13) . . . . ?
C3 C4 C5 C14 -174.9(8) . . . . ?
N4 N5 C16 C17 -21.2(12) . . . . ?
N4 N5 C16 C21 157.7(8) . . . . ?
C4 C5 C14 N4 167.7(8) . . . . ?
C4 C5 C14 C15 -14.1(12) . . . . ?
N5 N4 C14 C5 171.7(7) . . . . ?
N5 N4 C14 C15 -6.5(12) . . . . ?
N5 C16 C17 C18 178.5(8) . . . . ?
N5 C16 C21 C20 -177.9(8) . . . . ?
C5 N1 C1 C2 -1.7(12) . . . . ?
C5 N1 C1 C6 174.7(7) . . . . ?
N6 C22 C23 C24 1.6(13) . . . . ?
N6 C22 C27 N7 -21.4(11) . . . . ?
N6 C22 C27 C28 158.3(8) . . . . ?
N6 C26 C35 N9 -9.1(11) . . . . ?
N6 C26 C35 C36 171.1(7) . . . . ?
C6 C1 C2 C3 -171.5(9) . . . . ?
C6 N2 N3 C8 167.2(8) . . . . ?
N7 N8 C29 C30 160.9(8) . . . . ?
N7 N8 C29 C34 -19.9(12) . . . . ?
N8 N7 C27 C22 176.3(7) . . . . ?
N8 N7 C27 C28 -3.5(13) . . . . ?
N8 C29 C30 C31 -178.9(9) . . . . ?
N8 C29 C34 C33 177.8(8) . . . . ?
C8 C9 C10 C11 3.7(16) . . . . ?
N9 N10 C37 C38 -31.1(13) . . . . ?
N9 N10 C37 C42 152.3(8) . . . . ?
C9 C8 C13 C12 -6.0(13) . . . . ?
C9 C10 C11 C12 -4.9(16) . . . . ?
N10 N9 C35 C26 175.4(7) . . . . ?
N10 N9 C35 C36 -4.8(12) . . . . ?
N10 C37 C38 C39 178.1(8) . . . . ?
N10 C37 C42 C41 -179.1(9) . . . . ?
C10 C11 C12 C13 0.7(14) . . . . ?
C11 C12 C13 C8 4.7(13) . . . . ?
C13 C8 C9 C10 1.9(15) . . . . ?
C14 N4 N5 C16 158.4(8) . . . . ?
C16 C17 C18 C19 -0.1(14) . . . . ?
C17 C16 C21 C20 1.0(13) . . . . ?
C17 C18 C19 C20 0.0(15) . . . . ?
C18 C19 C20 C21 0.6(15) . . . . ?
C19 C20 C21 C16 -1.2(15) . . . . ?
C21 C16 C17 C18 -0.4(13) . . . . ?
C22 N6 C26 C25 -3.0(12) . . . . ?
C22 N6 C26 C35 176.5(7) . . . . ?
C22 C23 C24 C25 -1.9(14) . . . . ?
C23 C22 C27 N7 155.8(8) . . . . ?
C23 C22 C27 C28 -24.5(13) . . . . ?
C23 C24 C25 C26 -0.2(14) . . . . ?
C24 C25 C26 N6 2.6(13) . . . . ?
C24 C25 C26 C35 -176.8(8) . . . . ?
C25 C26 C35 N9 170.3(8) . . . . ?
C25 C26 C35 C36 -9.5(12) . . . . ?
C26 N6 C22 C23 0.8(12) . . . . ?
C26 N6 C22 C27 178.1(7) . . . . ?
C27 N7 N8 C29 163.9(8) . . . . ?
C27 C22 C23 C24 -175.5(8) . . . . ?
C29 C30 C31 C32 0.4(17) . . . . ?
C30 C29 C34 C33 -3.1(13) . . . . ?
C30 C31 C32 C33 -1.6(17) . . . . ?
C31 C32 C33 C34 0.4(17) . . . . ?
C32 C33 C34 C29 2.0(15) . . . . ?
C34 C29 C30 C31 1.9(15) . . . . ?
C35 N9 N10 C37 175.3(8) . . . . ?
C37 C38 C39 C40 4.2(14) . . . . ?
C38 C37 C42 C41 4.4(14) . . . . ?
C38 C39 C40 C41 -2.0(15) . . . . ?
C39 C40 C41 C42 0.8(15) . . . . ?
C40 C41 C42 C37 -2.1(15) . . . . ?
C42 C37 C38 C39 -5.5(13) . . . . ?

loop_
_twin_individual_id
_twin_individual_mass_fraction_refined
1 0.53(2)
2 0.47(2)
